data_4078134
loop_
_publ_author_name
'Yuki, Masahiro'
'Miyake, Yoshihiro'
'Nishibayashi, Yoshiaki'

_publ_section_title
;
 Synthesis of Sulfur- and Nitrogen-Bridged Diiron Complexes and Catalytic
 Behavior toward Hydrazines
;
_journal_issue 8
_journal_name_full Organometallics
_journal_page_first 2953
_journal_paper_doi 10.1021/om300134t
_journal_volume 31
_journal_year 2012
_chemical_formula_sum 'C31 H47 F3 Fe2 N2 O3 S2 Si'
_chemical_formula_weight 756.62
_chemical_name_systematic
;
 ?
;
_space_group_IT_number 2
_symmetry_cell_setting triclinic
_symmetry_space_group_name_Hall '-P 1'
_symmetry_space_group_name_H-M 'P -1'
_atom_sites_solution_hydrogens geom
_atom_sites_solution_primary direct
_atom_sites_solution_secondary difmap
_audit_creation_method SHELXL-97
_cell_angle_alpha 95.023(4)
_cell_angle_beta 98.802(3)
_cell_angle_gamma 101.281(4)
_cell_formula_units_Z 4
_cell_length_a 11.072(2)
_cell_length_b 15.416(3)
_cell_length_c 21.854(4)
_cell_measurement_temperature 103(1)
_cell_volume 3588.4(12)
_computing_structure_refinement 'SHELXL-97 (Sheldrick, 2008)'
_diffrn_ambient_temperature 103(1)
_diffrn_measured_fraction_theta_full 0.977
_diffrn_measured_fraction_theta_max 0.956
_diffrn_radiation_monochromator graphite
_diffrn_radiation_source 'fine-focus sealed tube'
_diffrn_radiation_type MoK\a
_diffrn_radiation_wavelength 0.71069
_diffrn_reflns_av_R_equivalents 0.0588
_diffrn_reflns_av_sigmaI/netI 0.0996
_diffrn_reflns_limit_h_max 14
_diffrn_reflns_limit_h_min -10
_diffrn_reflns_limit_k_max 19
_diffrn_reflns_limit_k_min -20
_diffrn_reflns_limit_l_max 28
_diffrn_reflns_limit_l_min -28
_diffrn_reflns_number 29261
_diffrn_reflns_theta_full 25.00
_diffrn_reflns_theta_max 27.47
_diffrn_reflns_theta_min 3.00
_exptl_absorpt_coefficient_mu 1.007
_exptl_absorpt_correction_T_max 0.9808
_exptl_absorpt_correction_T_min 0.8498
_exptl_absorpt_correction_type numerical
_exptl_absorpt_process_details
;
    Higashi, T. (1999). Program for Absorption Correction.
    Rigaku Corporation, Tokyo, Japan.
;
_exptl_crystal_colour brown
_exptl_crystal_density_diffrn 1.401
_exptl_crystal_density_method 'not measured'
_exptl_crystal_description platelet
_exptl_crystal_F_000 1584
_exptl_crystal_size_max 0.20
_exptl_crystal_size_mid 0.20
_exptl_crystal_size_min 0.01
_refine_diff_density_max 1.689
_refine_diff_density_min -1.802
_refine_diff_density_rms 0.106
_refine_ls_extinction_method none
_refine_ls_goodness_of_fit_ref 0.942
_refine_ls_hydrogen_treatment riding
_refine_ls_matrix_type full
_refine_ls_number_parameters 829
_refine_ls_number_reflns 15732
_refine_ls_number_restraints 0
_refine_ls_restrained_S_all 0.942
_refine_ls_R_factor_all 0.0832
_refine_ls_R_factor_gt 0.0582
_refine_ls_shift/su_max 0.001
_refine_ls_shift/su_mean 0.000
_refine_ls_structure_factor_coef Fsqd
_refine_ls_weighting_details 'calc w=1/[\s^2^(Fo^2^)+(0.0744P)^2^+0.0000P] where P=(Fo^2^+2Fc^2^)/3'
_refine_ls_weighting_scheme calc
_refine_ls_wR_factor_gt 0.1395
_refine_ls_wR_factor_ref 0.1633
_reflns_number_gt 9042
_reflns_number_total 15732
_reflns_threshold_expression >2\s(I)
_cod_data_source_file om300134t_si_002.cif
_cod_data_source_block complex6
_cod_database_code 4078134

loop_
_symmetry_equiv_pos_as_xyz
'x, y, z'
'-x, -y, -z'

loop_
_atom_site_label
_atom_site_type_symbol
_atom_site_fract_x
_atom_site_fract_y
_atom_site_fract_z
_atom_site_U_iso_or_equiv
_atom_site_adp_type
_atom_site_occupancy
_atom_site_symmetry_multiplicity
_atom_site_calc_flag
_atom_site_refinement_flags
C1 C 0.8500(3) 0.2899(3) 1.08879(18) 0.0318(8) Uani 1 1 d .
C2 C 0.8314(4) 0.1979(3) 1.0651(2) 0.0352(9) Uani 1 1 d .
C3 C 0.7158(4) 0.1731(3) 1.0239(2) 0.0385(10) Uani 1 1 d .
C4 C 0.6603(3) 0.2487(3) 1.02103(19) 0.0340(9) Uani 1 1 d .
C5 C 0.7433(3) 0.3220(3) 1.06094(18) 0.0313(8) Uani 1 1 d .
C6 C 0.9585(4) 0.3430(3) 1.13579(19) 0.0391(10) Uani 1 1 d .
H6A H 0.9706 0.4047 1.1294 0.059 Uiso 1 1 calc R
H6B H 1.0327 0.3217 1.1309 0.059 Uiso 1 1 calc R
H6C H 0.9414 0.3366 1.1771 0.059 Uiso 1 1 calc R
C7 C 0.9201(4) 0.1373(3) 1.0808(2) 0.0487(12) Uani 1 1 d .
H7A H 0.8892 0.0985 1.1095 0.073 Uiso 1 1 calc R
H7B H 1.0010 0.1724 1.0994 0.073 Uiso 1 1 calc R
H7C H 0.9268 0.1023 1.0434 0.073 Uiso 1 1 calc R
C8 C 0.6577(4) 0.0799(3) 0.9926(3) 0.0536(13) Uani 1 1 d .
H8A H 0.7192 0.0552 0.9745 0.080 Uiso 1 1 calc R
H8B H 0.5889 0.0817 0.9605 0.080 Uiso 1 1 calc R
H8C H 0.6282 0.0434 1.0229 0.080 Uiso 1 1 calc R
C9 C 0.5339(4) 0.2540(3) 0.9877(2) 0.0452(11) Uani 1 1 d .
H9A H 0.4771 0.2527 1.0169 0.068 Uiso 1 1 calc R
H9B H 0.5036 0.2042 0.9558 0.068 Uiso 1 1 calc R
H9C H 0.5398 0.3084 0.9690 0.068 Uiso 1 1 calc R
C10 C 0.7175(4) 0.4121(3) 1.0763(2) 0.0381(9) Uani 1 1 d .
H10A H 0.6586 0.4244 1.0429 0.057 Uiso 1 1 calc R
H10B H 0.7939 0.4562 1.0818 0.057 Uiso 1 1 calc R
H10C H 0.6833 0.4137 1.1141 0.057 Uiso 1 1 calc R
C11 C 1.1156(3) 0.2796(3) 0.86232(18) 0.0313(8) Uani 1 1 d .
C12 C 1.0306(3) 0.3162(2) 0.82153(17) 0.0286(8) Uani 1 1 d .
C13 C 0.9227(3) 0.2470(3) 0.79813(18) 0.0302(8) Uani 1 1 d .
C14 C 0.9406(4) 0.1691(3) 0.82441(19) 0.0322(9) Uani 1 1 d .
C15 C 1.0591(4) 0.1891(3) 0.86474(18) 0.0321(9) Uani 1 1 d .
C16 C 1.2445(3) 0.3256(3) 0.89483(19) 0.0356(9) Uani 1 1 d .
H16A H 1.3050 0.3104 0.8710 0.053 Uiso 1 1 calc R
H16B H 1.2601 0.3070 0.9356 0.053 Uiso 1 1 calc R
H16C H 1.2509 0.3890 0.8987 0.053 Uiso 1 1 calc R
C17 C 1.0533(4) 0.4073(3) 0.80087(19) 0.0357(9) Uani 1 1 d .
H17A H 1.0845 0.4048 0.7623 0.054 Uiso 1 1 calc R
H17B H 1.1136 0.4476 0.8321 0.054 Uiso 1 1 calc R
H17C H 0.9763 0.4278 0.7951 0.054 Uiso 1 1 calc R
C18 C 0.8167(4) 0.2548(3) 0.7488(2) 0.0391(10) Uani 1 1 d .
H18A H 0.8401 0.2469 0.7085 0.059 Uiso 1 1 calc R
H18B H 0.7977 0.3127 0.7555 0.059 Uiso 1 1 calc R
H18C H 0.7444 0.2099 0.7507 0.059 Uiso 1 1 calc R
C19 C 0.8567(4) 0.0783(3) 0.8088(2) 0.0428(10) Uani 1 1 d .
H19A H 0.7747 0.0838 0.7900 0.064 Uiso 1 1 calc R
H19B H 0.8517 0.0506 0.8463 0.064 Uiso 1 1 calc R
H19C H 0.8900 0.0426 0.7802 0.064 Uiso 1 1 calc R
C20 C 1.1171(4) 0.1248(3) 0.9004(2) 0.0434(10) Uani 1 1 d .
H20A H 1.0533 0.0842 0.9149 0.065 Uiso 1 1 calc R
H20B H 1.1771 0.1568 0.9354 0.065 Uiso 1 1 calc R
H20C H 1.1582 0.0920 0.8737 0.065 Uiso 1 1 calc R
C21 C 0.6410(3) 0.2661(3) 0.85624(19) 0.0325(9) Uani 1 1 d .
C22 C 0.5567(3) 0.3113(3) 0.82396(19) 0.0330(9) Uani 1 1 d .
C23 C 0.4486(4) 0.2551(3) 0.78746(19) 0.0390(10) Uani 1 1 d .
H23 H 0.3901 0.2810 0.7646 0.047 Uiso 1 1 calc R
C24 C 0.4264(4) 0.1633(3) 0.7844(2) 0.0434(11) Uani 1 1 d .
H24 H 0.3531 0.1291 0.7604 0.052 Uiso 1 1 calc R
C25 C 0.5116(4) 0.1218(3) 0.8163(2) 0.0428(10) Uani 1 1 d .
H25 H 0.4968 0.0600 0.8139 0.051 Uiso 1 1 calc R
C26 C 0.6196(4) 0.1739(3) 0.8521(2) 0.0373(9) Uani 1 1 d .
H26 H 0.6784 0.1469 0.8736 0.045 Uiso 1 1 calc R
C27 C 0.4374(4) 0.4618(3) 0.7777(2) 0.0497(12) Uani 1 1 d .
H27A H 0.3615 0.4359 0.7914 0.075 Uiso 1 1 calc R
H27B H 0.4348 0.4377 0.7354 0.075 Uiso 1 1 calc R
H27C H 0.4458 0.5253 0.7800 0.075 Uiso 1 1 calc R
C28 C 0.7191(4) 0.4894(3) 0.8011(2) 0.0417(10) Uani 1 1 d .
H28A H 0.7155 0.4662 0.7585 0.063 Uiso 1 1 calc R
H28B H 0.7909 0.4768 0.8265 0.063 Uiso 1 1 calc R
H28C H 0.7254 0.5527 0.8041 0.063 Uiso 1 1 calc R
C29 C 0.5737(4) 0.4832(3) 0.9104(2) 0.0372(9) Uani 1 1 d .
H29A H 0.5826 0.5467 0.9124 0.056 Uiso 1 1 calc R
H29B H 0.6420 0.4698 0.9379 0.056 Uiso 1 1 calc R
H29C H 0.4962 0.4576 0.9227 0.056 Uiso 1 1 calc R
C30 C 1.1059(3) 0.4182(3) 1.01295(18) 0.0319(9) Uani 1 1 d .
H30A H 1.1093 0.4158 1.0569 0.048 Uiso 1 1 calc R
H30B H 1.0979 0.4767 1.0034 0.048 Uiso 1 1 calc R
H30C H 1.1813 0.4055 1.0012 0.048 Uiso 1 1 calc R
C31 C 1.3051(4) 0.1318(3) 1.1113(2) 0.0460(12) Uani 1 1 d .
C32 C 0.6747(4) 0.0451(3) 0.4789(2) 0.0351(9) Uani 1 1 d .
C33 C 0.5886(4) 0.0160(3) 0.4222(2) 0.0359(9) Uani 1 1 d .
C34 C 0.5089(3) 0.0773(3) 0.41265(19) 0.0342(9) Uani 1 1 d .
C35 C 0.5442(3) 0.1458(3) 0.46429(19) 0.0329(9) Uani 1 1 d .
C36 C 0.6486(3) 0.1264(3) 0.50509(18) 0.0297(8) Uani 1 1 d .
C37 C 0.7695(4) -0.0034(3) 0.5076(2) 0.0445(11) Uani 1 1 d .
H37A H 0.7292 -0.0502 0.5285 0.067 Uiso 1 1 calc R
H37B H 0.8327 0.0374 0.5372 0.067 Uiso 1 1 calc R
H37C H 0.8073 -0.0286 0.4756 0.067 Uiso 1 1 calc R
C38 C 0.5825(4) -0.0671(3) 0.3793(2) 0.0505(12) Uani 1 1 d .
H38A H 0.6636 -0.0817 0.3838 0.076 Uiso 1 1 calc R
H38B H 0.5567 -0.0573 0.3370 0.076 Uiso 1 1 calc R
H38C H 0.5235 -0.1154 0.3899 0.076 Uiso 1 1 calc R
C39 C 0.4014(4) 0.0674(3) 0.3596(2) 0.0455(11) Uani 1 1 d .
H39A H 0.4285 0.0535 0.3209 0.068 Uiso 1 1 calc R
H39B H 0.3724 0.1221 0.3590 0.068 Uiso 1 1 calc R
H39C H 0.3346 0.0202 0.3650 0.068 Uiso 1 1 calc R
C40 C 0.4811(4) 0.2201(3) 0.4773(2) 0.0396(10) Uani 1 1 d .
H40A H 0.4259 0.2046 0.5064 0.059 Uiso 1 1 calc R
H40B H 0.4338 0.2310 0.4392 0.059 Uiso 1 1 calc R
H40C H 0.5427 0.2729 0.4948 0.059 Uiso 1 1 calc R
C41 C 0.7154(4) 0.1796(3) 0.5662(2) 0.0399(10) Uani 1 1 d .
H41A H 0.6949 0.2373 0.5690 0.060 Uiso 1 1 calc R
H41B H 0.8041 0.1862 0.5684 0.060 Uiso 1 1 calc R
H41C H 0.6898 0.1490 0.6000 0.060 Uiso 1 1 calc R
C42 C 0.9565(4) 0.2023(3) 0.27901(19) 0.0357(9) Uani 1 1 d .
C43 C 0.9508(3) 0.2923(3) 0.29517(19) 0.0338(9) Uani 1 1 d .
C44 C 0.8287(4) 0.3029(3) 0.26949(19) 0.0364(9) Uani 1 1 d .
C45 C 0.7594(4) 0.2195(3) 0.23872(19) 0.0395(10) Uani 1 1 d .
C46 C 0.8381(4) 0.1571(3) 0.24548(19) 0.0400(10) Uani 1 1 d .
C47 C 1.0706(4) 0.1634(4) 0.2911(2) 0.0566(13) Uani 1 1 d .
H47A H 1.1123 0.1666 0.2556 0.085 Uiso 1 1 calc R
H47B H 1.0464 0.1022 0.2980 0.085 Uiso 1 1 calc R
H47C H 1.1263 0.1963 0.3273 0.085 Uiso 1 1 calc R
C48 C 1.0558(4) 0.3671(3) 0.3275(2) 0.0525(12) Uani 1 1 d .
H48A H 1.1110 0.3442 0.3572 0.079 Uiso 1 1 calc R
H48B H 1.0221 0.4115 0.3488 0.079 Uiso 1 1 calc R
H48C H 1.1012 0.3932 0.2973 0.079 Uiso 1 1 calc R
C49 C 0.7853(5) 0.3886(3) 0.2700(2) 0.0552(13) Uani 1 1 d .
H49A H 0.8161 0.4233 0.3099 0.083 Uiso 1 1 calc R
H49B H 0.6956 0.3765 0.2621 0.083 Uiso 1 1 calc R
H49C H 0.8164 0.4211 0.2381 0.083 Uiso 1 1 calc R
C50 C 0.6305(4) 0.1996(4) 0.2007(2) 0.0664(16) Uani 1 1 d .
H50A H 0.5903 0.2481 0.2090 0.100 Uiso 1 1 calc R
H50B H 0.5827 0.1459 0.2115 0.100 Uiso 1 1 calc R
H50C H 0.6357 0.1920 0.1572 0.100 Uiso 1 1 calc R
C51 C 0.7977(6) 0.0603(3) 0.2196(2) 0.0690(16) Uani 1 1 d .
H51A H 0.7751 0.0551 0.1751 0.104 Uiso 1 1 calc R
H51B H 0.7269 0.0332 0.2369 0.104 Uiso 1 1 calc R
H51C H 0.8652 0.0307 0.2304 0.104 Uiso 1 1 calc R
C52 C 0.6176(3) 0.3316(3) 0.3777(2) 0.0354(9) Uani 1 1 d .
C53 C 0.6102(4) 0.4179(3) 0.4033(2) 0.0395(10) Uani 1 1 d .
C54 C 0.5024(4) 0.4472(3) 0.3780(2) 0.0477(12) Uani 1 1 d .
H54 H 0.4925 0.5030 0.3935 0.057 Uiso 1 1 calc R
C55 C 0.4103(4) 0.3966(4) 0.3311(2) 0.0534(13) Uani 1 1 d .
H55 H 0.3407 0.4187 0.3160 0.064 Uiso 1 1 calc R
C56 C 0.4220(4) 0.3148(4) 0.3073(2) 0.0493(12) Uani 1 1 d .
H56 H 0.3610 0.2812 0.2754 0.059 Uiso 1 1 calc R
C57 C 0.5258(3) 0.2814(3) 0.3308(2) 0.0392(10) Uani 1 1 d .
H57 H 0.5334 0.2251 0.3148 0.047 Uiso 1 1 calc R
C58 C 0.6726(5) 0.5982(3) 0.4829(3) 0.0620(15) Uani 1 1 d .
H58A H 0.7330 0.6381 0.5143 0.093 Uiso 1 1 calc R
H58B H 0.5945 0.5839 0.4976 0.093 Uiso 1 1 calc R
H58C H 0.6609 0.6263 0.4455 0.093 Uiso 1 1 calc R
C59 C 0.8811(4) 0.5264(3) 0.4382(2) 0.0487(12) Uani 1 1 d .
H59A H 0.8668 0.5487 0.3987 0.073 Uiso 1 1 calc R
H59B H 0.9182 0.4754 0.4337 0.073 Uiso 1 1 calc R
H59C H 0.9365 0.5719 0.4680 0.073 Uiso 1 1 calc R
C60 C 0.7511(4) 0.4410(3) 0.5399(2) 0.0431(10) Uani 1 1 d .
H60A H 0.7890 0.3909 0.5334 0.065 Uiso 1 1 calc R
H60B H 0.6711 0.4215 0.5518 0.065 Uiso 1 1 calc R
H60C H 0.8040 0.4838 0.5724 0.065 Uiso 1 1 calc R
C61 C 0.9964(4) 0.1422(3) 0.4434(2) 0.0452(11) Uani 1 1 d .
H61A H 0.9778 0.0957 0.4692 0.068 Uiso 1 1 calc R
H61B H 1.0458 0.1949 0.4688 0.068 Uiso 1 1 calc R
H61C H 1.0422 0.1232 0.4126 0.068 Uiso 1 1 calc R
C62 C 0.8766(5) -0.2235(4) 0.3511(3) 0.0622(15) Uani 1 1 d .
N1 N 0.9978(3) 0.3520(2) 0.97840(14) 0.0276(7) Uani 1 1 d .
N2 N 0.9958(3) 0.2631(2) 0.98103(15) 0.0296(7) Uani 1 1 d .
N3 N 0.8791(3) 0.1616(2) 0.41209(15) 0.0298(7) Uani 1 1 d .
N4 N 0.8010(3) 0.1005(3) 0.36708(18) 0.0328(8) Uani 1 1 d .
O1 O 1.2331(3) 0.2545(2) 1.05318(14) 0.0442(7) Uani 1 1 d .
O2 O 1.4190(2) 0.29720(19) 1.13412(14) 0.0431(7) Uani 1 1 d .
O3 O 1.2137(3) 0.2537(2) 1.16271(15) 0.0559(9) Uani 1 1 d .
O4 O 0.9118(7) -0.0635(4) 0.3839(5) 0.257(6) Uani 1 1 d .
O5 O 0.8692(4) -0.1136(6) 0.2781(4) 0.241(5) Uani 1 1 d .
O6 O 1.0674(3) -0.1075(2) 0.33557(16) 0.0512(8) Uani 1 1 d .
F1 F 1.1965(2) 0.07737(16) 1.08531(15) 0.0560(8) Uani 1 1 d .
F2 F 1.3400(2) 0.10863(19) 1.16800(16) 0.0717(10) Uani 1 1 d .
F3 F 1.3904(2) 0.11646(17) 1.07764(17) 0.0657(9) Uani 1 1 d .
F4 F 0.8832(7) -0.2782(3) 0.3083(4) 0.269(5) Uani 1 1 d .
F5 F 0.9367(4) -0.2404(4) 0.4015(4) 0.217(4) Uani 1 1 d .
F6 F 0.7601(3) -0.2390(2) 0.35813(16) 0.0738(9) Uani 1 1 d .
Si1 Si 0.57411(10) 0.43579(8) 0.82891(6) 0.0350(3) Uani 1 1 d .
Si2 Si 0.72988(11) 0.49378(8) 0.46587(6) 0.0415(3) Uani 1 1 d .
S1 S 0.78112(8) 0.33125(6) 0.90346(5) 0.0287(2) Uani 1 1 d .
S2 S 1.29209(10) 0.24827(7) 1.11636(5) 0.0371(2) Uani 1 1 d .
S3 S 0.74897(8) 0.28706(6) 0.40736(5) 0.0305(2) Uani 1 1 d .
S4 S 0.94150(11) -0.11310(9) 0.33888(8) 0.0610(4) Uani 1 1 d .
Fe1 Fe 0.83819(5) 0.27864(4) 0.99363(3) 0.02808(14) Uani 1 1 d .
Fe2 Fe 0.95194(5) 0.27528(3) 0.89671(3) 0.02714(14) Uani 1 1 d .
Fe3 Fe 0.69991(5) 0.14124(4) 0.41925(3) 0.02866(14) Uani 1 1 d .
Fe4 Fe 0.82271(5) 0.20937(4) 0.33447(3) 0.02869(14) Uani 1 1 d .
H1 H 1.063(4) 0.259(3) 1.004(2) 0.056(15) Uiso 1 1 d .
H2 H 0.825(5) 0.065(4) 0.364(3) 0.07(2) Uiso 1 1 d .

loop_
_atom_site_aniso_label
_atom_site_aniso_U_11
_atom_site_aniso_U_22
_atom_site_aniso_U_33
_atom_site_aniso_U_23
_atom_site_aniso_U_13
_atom_site_aniso_U_12
C1 0.037(2) 0.035(2) 0.026(2) 0.0065(17) 0.0121(16) 0.0080(17)
C2 0.042(2) 0.029(2) 0.038(2) 0.0096(18) 0.0158(19) 0.0061(18)
C3 0.043(2) 0.028(2) 0.042(3) 0.0050(19) 0.0186(19) -0.0046(18)
C4 0.0295(19) 0.039(2) 0.034(2) 0.0022(18) 0.0126(17) 0.0044(17)
C5 0.037(2) 0.034(2) 0.026(2) 0.0025(17) 0.0137(16) 0.0084(17)
C6 0.044(2) 0.049(3) 0.027(2) 0.0074(19) 0.0101(18) 0.009(2)
C7 0.058(3) 0.042(3) 0.058(3) 0.022(2) 0.026(2) 0.020(2)
C8 0.056(3) 0.037(3) 0.067(4) 0.002(2) 0.028(3) -0.002(2)
C9 0.034(2) 0.053(3) 0.047(3) 0.001(2) 0.014(2) 0.002(2)
C10 0.044(2) 0.038(2) 0.033(2) -0.0001(19) 0.0109(18) 0.0122(19)
C11 0.035(2) 0.031(2) 0.029(2) 0.0009(17) 0.0128(16) 0.0048(17)
C12 0.038(2) 0.0270(19) 0.0216(19) -0.0018(15) 0.0082(16) 0.0077(16)
C13 0.035(2) 0.030(2) 0.0222(19) -0.0056(16) 0.0078(16) 0.0018(16)
C14 0.039(2) 0.027(2) 0.030(2) -0.0029(16) 0.0142(17) 0.0034(17)
C15 0.042(2) 0.029(2) 0.028(2) 0.0031(17) 0.0106(17) 0.0111(17)
C16 0.031(2) 0.042(2) 0.034(2) 0.0022(19) 0.0093(17) 0.0061(18)
C17 0.044(2) 0.033(2) 0.031(2) 0.0065(18) 0.0109(18) 0.0056(18)
C18 0.039(2) 0.044(3) 0.031(2) 0.0006(19) 0.0056(18) 0.0056(19)
C19 0.052(3) 0.030(2) 0.044(3) -0.002(2) 0.013(2) 0.0021(19)
C20 0.055(3) 0.034(2) 0.046(3) 0.009(2) 0.016(2) 0.016(2)
C21 0.0290(19) 0.036(2) 0.030(2) -0.0036(17) 0.0059(16) 0.0022(17)
C22 0.0281(19) 0.042(2) 0.028(2) 0.0011(18) 0.0060(16) 0.0062(17)
C23 0.035(2) 0.050(3) 0.030(2) -0.002(2) 0.0046(18) 0.008(2)
C24 0.032(2) 0.050(3) 0.038(3) -0.016(2) 0.0018(18) -0.005(2)
C25 0.040(2) 0.040(2) 0.042(3) -0.006(2) 0.009(2) -0.002(2)
C26 0.032(2) 0.040(2) 0.039(2) 0.0041(19) 0.0053(18) 0.0044(18)
C27 0.042(2) 0.059(3) 0.052(3) 0.017(2) 0.010(2) 0.016(2)
C28 0.039(2) 0.040(2) 0.048(3) 0.011(2) 0.012(2) 0.0080(19)
C29 0.037(2) 0.033(2) 0.039(2) -0.0001(19) 0.0037(18) 0.0046(18)
C30 0.034(2) 0.033(2) 0.025(2) -0.0015(17) 0.0029(16) 0.0009(17)
C31 0.040(2) 0.033(2) 0.062(3) 0.010(2) 0.002(2) 0.002(2)
C32 0.038(2) 0.034(2) 0.038(2) 0.0124(18) 0.0168(18) 0.0093(18)
C33 0.040(2) 0.033(2) 0.035(2) 0.0015(18) 0.0185(18) 0.0015(18)
C34 0.032(2) 0.037(2) 0.030(2) 0.0017(18) 0.0111(17) -0.0031(17)
C35 0.033(2) 0.031(2) 0.036(2) 0.0071(17) 0.0131(17) 0.0017(17)
C36 0.0320(19) 0.032(2) 0.0234(19) 0.0010(16) 0.0060(15) 0.0023(16)
C37 0.049(2) 0.045(3) 0.051(3) 0.024(2) 0.024(2) 0.019(2)
C38 0.057(3) 0.037(2) 0.056(3) -0.005(2) 0.026(2) -0.002(2)
C39 0.038(2) 0.053(3) 0.038(3) 0.004(2) 0.0034(19) -0.004(2)
C40 0.040(2) 0.039(2) 0.046(3) 0.010(2) 0.0190(19) 0.0125(19)
C41 0.042(2) 0.044(2) 0.032(2) 0.0016(19) 0.0109(18) 0.0045(19)
C42 0.040(2) 0.041(2) 0.031(2) 0.0089(18) 0.0158(18) 0.0104(19)
C43 0.033(2) 0.035(2) 0.032(2) 0.0065(18) 0.0096(17) -0.0002(17)
C44 0.044(2) 0.041(2) 0.031(2) 0.0168(19) 0.0157(18) 0.0121(19)
C45 0.034(2) 0.058(3) 0.025(2) 0.010(2) 0.0077(17) 0.002(2)
C46 0.053(3) 0.040(2) 0.024(2) 0.0013(18) 0.0114(19) -0.003(2)
C47 0.057(3) 0.075(4) 0.057(3) 0.029(3) 0.031(2) 0.037(3)
C48 0.050(3) 0.048(3) 0.049(3) 0.000(2) 0.011(2) -0.013(2)
C49 0.070(3) 0.055(3) 0.060(3) 0.032(3) 0.036(3) 0.030(2)
C50 0.044(3) 0.114(5) 0.031(3) 0.020(3) 0.000(2) -0.006(3)
C51 0.114(4) 0.046(3) 0.034(3) -0.006(2) 0.020(3) -0.015(3)
C52 0.033(2) 0.040(2) 0.036(2) 0.0139(19) 0.0102(17) 0.0079(18)
C53 0.044(2) 0.040(2) 0.042(3) 0.014(2) 0.0187(19) 0.0151(19)
C54 0.051(3) 0.054(3) 0.053(3) 0.026(2) 0.026(2) 0.026(2)
C55 0.042(3) 0.078(4) 0.052(3) 0.033(3) 0.015(2) 0.024(3)
C56 0.035(2) 0.073(3) 0.040(3) 0.022(2) 0.009(2) 0.003(2)
C57 0.034(2) 0.052(3) 0.034(2) 0.014(2) 0.0110(18) 0.0068(19)
C58 0.077(3) 0.040(3) 0.081(4) 0.007(3) 0.038(3) 0.021(3)
C59 0.046(2) 0.036(2) 0.062(3) -0.001(2) 0.016(2) 0.003(2)
C60 0.046(2) 0.038(2) 0.041(3) -0.008(2) 0.007(2) 0.004(2)
C61 0.039(2) 0.055(3) 0.045(3) 0.015(2) 0.011(2) 0.013(2)
C62 0.060(3) 0.057(3) 0.079(4) 0.009(3) 0.025(3) 0.023(3)
N1 0.0293(16) 0.0280(16) 0.0250(17) 0.0002(13) 0.0082(13) 0.0036(13)
N2 0.0321(17) 0.0315(18) 0.0257(18) 0.0021(14) 0.0070(14) 0.0071(14)
N3 0.0282(16) 0.0319(17) 0.0278(17) 0.0035(14) 0.0040(13) 0.0036(14)
N4 0.0345(19) 0.033(2) 0.034(2) 0.0088(16) 0.0108(15) 0.0091(16)
O1 0.0493(17) 0.0460(18) 0.0372(18) 0.0098(14) -0.0001(14) 0.0137(14)
O2 0.0422(16) 0.0353(16) 0.0450(19) 0.0039(14) -0.0040(14) 0.0011(13)
O3 0.0484(18) 0.080(3) 0.040(2) 0.0005(18) 0.0084(15) 0.0190(17)
O4 0.201(6) 0.076(4) 0.506(16) -0.114(6) 0.283(9) -0.046(4)
O5 0.062(3) 0.336(10) 0.310(11) 0.266(9) -0.051(4) -0.029(4)
O6 0.0380(16) 0.060(2) 0.053(2) -0.0033(17) 0.0113(15) 0.0063(15)
F1 0.0444(14) 0.0349(14) 0.081(2) 0.0087(14) -0.0008(14) -0.0018(12)
F2 0.0515(16) 0.0589(18) 0.097(3) 0.0462(18) -0.0103(16) -0.0042(14)
F3 0.0541(16) 0.0403(16) 0.103(3) -0.0071(16) 0.0200(16) 0.0117(13)
F4 0.261(7) 0.111(4) 0.409(11) -0.169(6) 0.274(8) -0.100(4)
F5 0.093(3) 0.179(5) 0.371(10) 0.217(7) -0.037(4) -0.015(3)
F6 0.0596(18) 0.073(2) 0.083(3) 0.0095(19) 0.0221(17) -0.0086(16)
Si1 0.0317(6) 0.0407(7) 0.0332(6) 0.0064(5) 0.0059(5) 0.0082(5)
Si2 0.0477(7) 0.0309(6) 0.0499(8) 0.0043(6) 0.0190(6) 0.0099(5)
S1 0.0274(5) 0.0283(5) 0.0283(5) 0.0002(4) 0.0041(4) 0.0026(4)
S2 0.0412(6) 0.0351(6) 0.0342(6) 0.0045(5) 0.0016(5) 0.0098(5)
S3 0.0318(5) 0.0308(5) 0.0294(5) 0.0038(4) 0.0065(4) 0.0067(4)
S4 0.0405(6) 0.0492(7) 0.1020(12) 0.0255(8) 0.0179(7) 0.0186(6)
Fe1 0.0292(3) 0.0269(3) 0.0275(3) 0.0016(2) 0.0085(2) 0.0023(2)
Fe2 0.0296(3) 0.0267(3) 0.0243(3) 0.0004(2) 0.0065(2) 0.0036(2)
Fe3 0.0306(3) 0.0298(3) 0.0264(3) 0.0042(2) 0.0080(2) 0.0057(2)
Fe4 0.0293(3) 0.0308(3) 0.0264(3) 0.0054(2) 0.0072(2) 0.0049(2)

loop_
_atom_type_symbol
_atom_type_description
_atom_type_scat_dispersion_real
_atom_type_scat_dispersion_imag
_atom_type_scat_source
C C 0.0033 0.0016 'International Tables Vol C Tables 4.2.6.8 and 6.1.1.4'
H H 0.0000 0.0000 'International Tables Vol C Tables 4.2.6.8 and 6.1.1.4'
N N 0.0061 0.0033 'International Tables Vol C Tables 4.2.6.8 and 6.1.1.4'
O O 0.0106 0.0060 'International Tables Vol C Tables 4.2.6.8 and 6.1.1.4'
F F 0.0171 0.0103 'International Tables Vol C Tables 4.2.6.8 and 6.1.1.4'
Si Si 0.0817 0.0704 'International Tables Vol C Tables 4.2.6.8 and 6.1.1.4'
S S 0.1246 0.1234 'International Tables Vol C Tables 4.2.6.8 and 6.1.1.4'
Fe Fe 0.3463 0.8444 'International Tables Vol C Tables 4.2.6.8 and 6.1.1.4'

loop_
_geom_angle_atom_site_label_1
_geom_angle_atom_site_label_2
_geom_angle_atom_site_label_3
_geom_angle
C2 C1 C5 107.4(3)
C2 C1 C6 126.6(3)
C5 C1 C6 125.9(4)
C2 C1 Fe1 70.9(2)
C5 C1 Fe1 70.2(2)
C6 C1 Fe1 125.8(3)
C3 C2 C1 108.6(3)
C3 C2 C7 125.3(4)
C1 C2 C7 126.1(4)
C3 C2 Fe1 72.1(2)
C1 C2 Fe1 68.7(2)
C7 C2 Fe1 124.6(3)
C2 C3 C4 108.5(3)
C2 C3 C8 125.0(4)
C4 C3 C8 126.3(4)
C2 C3 Fe1 68.7(2)
C4 C3 Fe1 70.3(2)
C8 C3 Fe1 130.4(3)
C3 C4 C5 108.0(3)
C3 C4 C9 128.5(4)
C5 C4 C9 123.3(4)
C3 C4 Fe1 70.6(2)
C5 C4 Fe1 68.1(2)
C9 C4 Fe1 130.5(3)
C4 C5 C1 107.5(3)
C4 C5 C10 126.2(3)
C1 C5 C10 126.0(4)
C4 C5 Fe1 71.9(2)
C1 C5 Fe1 68.9(2)
C10 C5 Fe1 129.5(3)
C1 C6 H6A 109.5
C1 C6 H6B 109.5
H6A C6 H6B 109.5
C1 C6 H6C 109.5
H6A C6 H6C 109.5
H6B C6 H6C 109.5
C2 C7 H7A 109.5
C2 C7 H7B 109.5
H7A C7 H7B 109.5
C2 C7 H7C 109.5
H7A C7 H7C 109.5
H7B C7 H7C 109.5
C3 C8 H8A 109.5
C3 C8 H8B 109.5
H8A C8 H8B 109.5
C3 C8 H8C 109.5
H8A C8 H8C 109.5
H8B C8 H8C 109.5
C4 C9 H9A 109.5
C4 C9 H9B 109.5
H9A C9 H9B 109.5
C4 C9 H9C 109.5
H9A C9 H9C 109.5
H9B C9 H9C 109.5
C5 C10 H10A 109.5
C5 C10 H10B 109.5
H10A C10 H10B 109.5
C5 C10 H10C 109.5
H10A C10 H10C 109.5
H10B C10 H10C 109.5
C15 C11 C12 107.9(3)
C15 C11 C16 125.2(4)
C12 C11 C16 126.8(4)
C15 C11 Fe2 71.2(2)
C12 C11 Fe2 70.0(2)
C16 C11 Fe2 126.6(3)
C11 C12 C13 107.6(3)
C11 C12 C17 127.1(3)
C13 C12 C17 125.0(3)
C11 C12 Fe2 69.5(2)
C13 C12 Fe2 72.2(2)
C17 C12 Fe2 128.5(3)
C14 C13 C12 108.2(3)
C14 C13 C18 126.6(4)
C12 C13 C18 124.9(4)
C14 C13 Fe2 71.5(2)
C12 C13 Fe2 67.9(2)
C18 C13 Fe2 131.3(3)
C13 C14 C15 108.1(3)
C13 C14 C19 126.7(4)
C15 C14 C19 125.0(4)
C13 C14 Fe2 69.8(2)
C15 C14 Fe2 68.3(2)
C19 C14 Fe2 131.7(3)
C11 C15 C14 108.1(3)
C11 C15 C20 125.9(4)
C14 C15 C20 125.9(4)
C11 C15 Fe2 68.7(2)
C14 C15 Fe2 72.4(2)
C20 C15 Fe2 127.2(3)
C11 C16 H16A 109.5
C11 C16 H16B 109.5
H16A C16 H16B 109.5
C11 C16 H16C 109.5
H16A C16 H16C 109.5
H16B C16 H16C 109.5
C12 C17 H17A 109.5
C12 C17 H17B 109.5
H17A C17 H17B 109.5
C12 C17 H17C 109.5
H17A C17 H17C 109.5
H17B C17 H17C 109.5
C13 C18 H18A 109.5
C13 C18 H18B 109.5
H18A C18 H18B 109.5
C13 C18 H18C 109.5
H18A C18 H18C 109.5
H18B C18 H18C 109.5
C14 C19 H19A 109.5
C14 C19 H19B 109.5
H19A C19 H19B 109.5
C14 C19 H19C 109.5
H19A C19 H19C 109.5
H19B C19 H19C 109.5
C15 C20 H20A 109.5
C15 C20 H20B 109.5
H20A C20 H20B 109.5
C15 C20 H20C 109.5
H20A C20 H20C 109.5
H20B C20 H20C 109.5
C26 C21 C22 122.5(4)
C26 C21 S1 119.3(3)
C22 C21 S1 118.2(3)
C21 C22 C23 114.7(4)
C21 C22 Si1 125.7(3)
C23 C22 Si1 119.5(3)
C24 C23 C22 122.6(4)
C24 C23 H23 118.7
C22 C23 H23 118.7
C25 C24 C23 120.8(4)
C25 C24 H24 119.6
C23 C24 H24 119.6
C24 C25 C26 118.7(4)
C24 C25 H25 120.6
C26 C25 H25 120.6
C25 C26 C21 120.6(4)
C25 C26 H26 119.7
C21 C26 H26 119.7
Si1 C27 H27A 109.5
Si1 C27 H27B 109.5
H27A C27 H27B 109.5
Si1 C27 H27C 109.5
H27A C27 H27C 109.5
H27B C27 H27C 109.5
Si1 C28 H28A 109.5
Si1 C28 H28B 109.5
H28A C28 H28B 109.5
Si1 C28 H28C 109.5
H28A C28 H28C 109.5
H28B C28 H28C 109.5
Si1 C29 H29A 109.5
Si1 C29 H29B 109.5
H29A C29 H29B 109.5
Si1 C29 H29C 109.5
H29A C29 H29C 109.5
H29B C29 H29C 109.5
N1 C30 H30A 109.5
N1 C30 H30B 109.5
H30A C30 H30B 109.5
N1 C30 H30C 109.5
H30A C30 H30C 109.5
H30B C30 H30C 109.5
F3 C31 F1 107.8(4)
F3 C31 F2 106.7(4)
F1 C31 F2 108.0(4)
F3 C31 S2 111.7(3)
F1 C31 S2 111.5(3)
F2 C31 S2 111.0(4)
C33 C32 C36 107.1(3)
C33 C32 C37 126.2(4)
C36 C32 C37 126.6(4)
C33 C32 Fe3 70.9(2)
C36 C32 Fe3 69.5(2)
C37 C32 Fe3 127.5(3)
C32 C33 C34 109.5(3)
C32 C33 C38 125.1(4)
C34 C33 C38 125.4(4)
C32 C33 Fe3 69.1(2)
C34 C33 Fe3 71.8(2)
C38 C33 Fe3 125.7(3)
C33 C34 C35 107.7(3)
C33 C34 C39 125.5(4)
C35 C34 C39 126.6(4)
C33 C34 Fe3 68.8(2)
C35 C34 Fe3 70.1(2)
C39 C34 Fe3 129.6(3)
C34 C35 C36 107.5(3)
C34 C35 C40 127.2(4)
C36 C35 C40 125.1(4)
C34 C35 Fe3 70.6(2)
C36 C35 Fe3 67.5(2)
C40 C35 Fe3 130.4(3)
C32 C36 C35 108.1(3)
C32 C36 C41 125.4(3)
C35 C36 C41 126.4(4)
C32 C36 Fe3 69.9(2)
C35 C36 Fe3 72.1(2)
C41 C36 Fe3 125.8(3)
C32 C37 H37A 109.5
C32 C37 H37B 109.5
H37A C37 H37B 109.5
C32 C37 H37C 109.5
H37A C37 H37C 109.5
H37B C37 H37C 109.5
C33 C38 H38A 109.5
C33 C38 H38B 109.5
H38A C38 H38B 109.5
C33 C38 H38C 109.5
H38A C38 H38C 109.5
H38B C38 H38C 109.5
C34 C39 H39A 109.5
C34 C39 H39B 109.5
H39A C39 H39B 109.5
C34 C39 H39C 109.5
H39A C39 H39C 109.5
H39B C39 H39C 109.5
C35 C40 H40A 109.5
C35 C40 H40B 109.5
H40A C40 H40B 109.5
C35 C40 H40C 109.5
H40A C40 H40C 109.5
H40B C40 H40C 109.5
C36 C41 H41A 109.5
C36 C41 H41B 109.5
H41A C41 H41B 109.5
C36 C41 H41C 109.5
H41A C41 H41C 109.5
H41B C41 H41C 109.5
C46 C42 C43 108.1(3)
C46 C42 C47 125.8(4)
C43 C42 C47 126.0(4)
C46 C42 Fe4 70.8(2)
C43 C42 Fe4 69.7(2)
C47 C42 Fe4 128.6(3)
C42 C43 C44 107.6(4)
C42 C43 C48 127.5(4)
C44 C43 C48 124.7(4)
C42 C43 Fe4 70.1(2)
C44 C43 Fe4 71.8(2)
C48 C43 Fe4 128.1(3)
C45 C44 C43 108.2(4)
C45 C44 C49 125.7(4)
C43 C44 C49 125.9(4)
C45 C44 Fe4 71.4(2)
C43 C44 Fe4 68.1(2)
C49 C44 Fe4 130.3(3)
C44 C45 C46 107.7(3)
C44 C45 C50 127.4(4)
C46 C45 C50 124.7(4)
C44 C45 Fe4 69.7(2)
C46 C45 Fe4 68.5(2)
C50 C45 Fe4 131.2(3)
C42 C46 C45 108.4(4)
C42 C46 C51 127.8(4)
C45 C46 C51 123.8(4)
C42 C46 Fe4 69.4(2)
C45 C46 Fe4 72.2(2)
C51 C46 Fe4 124.9(3)
C42 C47 H47A 109.5
C42 C47 H47B 109.5
H47A C47 H47B 109.5
C42 C47 H47C 109.5
H47A C47 H47C 109.5
H47B C47 H47C 109.5
C43 C48 H48A 109.5
C43 C48 H48B 109.5
H48A C48 H48B 109.5
C43 C48 H48C 109.5
H48A C48 H48C 109.5
H48B C48 H48C 109.5
C44 C49 H49A 109.5
C44 C49 H49B 109.5
H49A C49 H49B 109.5
C44 C49 H49C 109.5
H49A C49 H49C 109.5
H49B C49 H49C 109.5
C45 C50 H50A 109.5
C45 C50 H50B 109.5
H50A C50 H50B 109.5
C45 C50 H50C 109.5
H50A C50 H50C 109.5
H50B C50 H50C 109.5
C46 C51 H51A 109.5
C46 C51 H51B 109.5
H51A C51 H51B 109.5
C46 C51 H51C 109.5
H51A C51 H51C 109.5
H51B C51 H51C 109.5
C57 C52 C53 121.8(4)
C57 C52 S3 119.4(3)
C53 C52 S3 118.7(3)
C54 C53 C52 115.0(4)
C54 C53 Si2 119.1(4)
C52 C53 Si2 126.0(3)
C55 C54 C53 123.1(5)
C55 C54 H54 118.4
C53 C54 H54 118.4
C56 C55 C54 120.0(4)
C56 C55 H55 120.0
C54 C55 H55 120.0
C55 C56 C57 119.8(5)
C55 C56 H56 120.1
C57 C56 H56 120.1
C52 C57 C56 120.3(4)
C52 C57 H57 119.9
C56 C57 H57 119.9
Si2 C58 H58A 109.5
Si2 C58 H58B 109.5
H58A C58 H58B 109.5
Si2 C58 H58C 109.5
H58A C58 H58C 109.5
H58B C58 H58C 109.5
Si2 C59 H59A 109.5
Si2 C59 H59B 109.5
H59A C59 H59B 109.5
Si2 C59 H59C 109.5
H59A C59 H59C 109.5
H59B C59 H59C 109.5
Si2 C60 H60A 109.5
Si2 C60 H60B 109.5
H60A C60 H60B 109.5
Si2 C60 H60C 109.5
H60A C60 H60C 109.5
H60B C60 H60C 109.5
N3 C61 H61A 109.5
N3 C61 H61B 109.5
H61A C61 H61B 109.5
N3 C61 H61C 109.5
H61A C61 H61C 109.5
H61B C61 H61C 109.5
F4 C62 F5 108.9(7)
F4 C62 F6 106.1(6)
F5 C62 F6 105.1(6)
F4 C62 S4 112.1(5)
F5 C62 S4 108.3(4)
F6 C62 S4 116.0(4)
N2 N1 C30 119.1(3)
N2 N1 Fe2 64.44(18)
C30 N1 Fe2 137.7(2)
N2 N1 Fe1 64.16(18)
C30 N1 Fe1 139.1(3)
Fe2 N1 Fe1 82.45(11)
N1 N2 Fe1 74.34(19)
N1 N2 Fe2 74.0(2)
Fe1 N2 Fe2 89.44(14)
N1 N2 H1 108(3)
Fe1 N2 H1 136(3)
Fe2 N2 H1 134(3)
N4 N3 C61 120.2(3)
N4 N3 Fe4 65.2(2)
C61 N3 Fe4 136.5(3)
N4 N3 Fe3 64.9(2)
C61 N3 Fe3 139.5(3)
Fe4 N3 Fe3 83.64(11)
N3 N4 Fe4 73.3(2)
N3 N4 Fe3 73.7(2)
Fe4 N4 Fe3 89.69(17)
N3 N4 H2 109(5)
Fe4 N4 H2 134(5)
Fe3 N4 H2 136(5)
C29 Si1 C28 110.9(2)
C29 Si1 C27 107.6(2)
C28 Si1 C27 107.7(2)
C29 Si1 C22 110.15(19)
C28 Si1 C22 111.35(18)
C27 Si1 C22 109.1(2)
C59 Si2 C58 107.2(2)
C59 Si2 C60 111.1(2)
C58 Si2 C60 108.1(2)
C59 Si2 C53 110.7(2)
C58 Si2 C53 108.3(2)
C60 Si2 C53 111.31(19)
C21 S1 Fe1 114.34(15)
C21 S1 Fe2 113.99(13)
Fe1 S1 Fe2 71.58(3)
O2 S2 O3 115.67(19)
O2 S2 O1 115.15(19)
O3 S2 O1 114.81(18)
O2 S2 C31 104.12(18)
O3 S2 C31 102.6(2)
O1 S2 C31 101.8(2)
C52 S3 Fe3 113.86(14)
C52 S3 Fe4 114.57(15)
Fe3 S3 Fe4 71.47(4)
O4 S4 O6 118.8(4)
O4 S4 O5 114.6(6)
O6 S4 O5 111.0(4)
O4 S4 C62 103.8(4)
O6 S4 C62 108.2(2)
O5 S4 C62 97.7(4)
N2 Fe1 N1 41.51(13)
N2 Fe1 C1 104.22(15)
N1 Fe1 C1 105.72(14)
N2 Fe1 C5 142.55(15)
N1 Fe1 C5 121.65(14)
C1 Fe1 C5 40.86(14)
N2 Fe1 C2 93.83(15)
N1 Fe1 C2 122.50(14)
C1 Fe1 C2 40.46(15)
C5 Fe1 C2 67.68(16)
N2 Fe1 C4 157.91(15)
N1 Fe1 C4 158.64(14)
C1 Fe1 C4 67.40(15)
C5 Fe1 C4 39.97(15)
C2 Fe1 C4 66.27(16)
N2 Fe1 C3 119.03(16)
N1 Fe1 C3 158.80(15)
C1 Fe1 C3 66.96(16)
C5 Fe1 C3 66.77(16)
C2 Fe1 C3 39.14(16)
C4 Fe1 C3 39.09(15)
N2 Fe1 S1 98.00(11)
N1 Fe1 S1 76.63(9)
C1 Fe1 S1 148.17(11)
C5 Fe1 S1 110.23(11)
C2 Fe1 S1 159.56(12)
C4 Fe1 S1 98.60(12)
C3 Fe1 S1 120.56(13)
N2 Fe1 Fe2 45.33(10)
N1 Fe1 Fe2 48.71(9)
C1 Fe1 Fe2 148.67(11)
C5 Fe1 Fe2 160.98(11)
C2 Fe1 Fe2 130.93(11)
C4 Fe1 Fe2 143.27(11)
C3 Fe1 Fe2 128.85(12)
S1 Fe1 Fe2 54.23(3)
N2 Fe2 N1 41.54(13)
N2 Fe2 C11 104.10(15)
N1 Fe2 C11 106.13(14)
N2 Fe2 C12 141.17(15)
N1 Fe2 C12 119.87(14)
C11 Fe2 C12 40.54(14)
N2 Fe2 C15 95.48(15)
N1 Fe2 C15 124.37(14)
C11 Fe2 C15 40.08(15)
C12 Fe2 C15 67.34(15)
N2 Fe2 C13 160.22(15)
N1 Fe2 C13 156.04(14)
C11 Fe2 C13 66.98(15)
C12 Fe2 C13 39.92(15)
C15 Fe2 C13 66.11(15)
N2 Fe2 C14 122.02(15)
N1 Fe2 C14 161.71(14)
C11 Fe2 C14 66.49(15)
C12 Fe2 C14 66.30(15)
C15 Fe2 C14 39.32(15)
C13 Fe2 C14 38.64(14)
N2 Fe2 S1 97.86(10)
N1 Fe2 S1 76.68(9)
C11 Fe2 S1 149.11(12)
C12 Fe2 S1 110.69(10)
C15 Fe2 S1 157.72(11)
C13 Fe2 S1 97.66(11)
C14 Fe2 S1 118.62(11)
N2 Fe2 Fe1 45.23(10)
N1 Fe2 Fe1 48.85(9)
C11 Fe2 Fe1 148.65(11)
C12 Fe2 Fe1 160.37(10)
C15 Fe2 Fe1 131.71(11)
C13 Fe2 Fe1 143.88(10)
C14 Fe2 Fe1 130.12(11)
S1 Fe2 Fe1 54.19(3)
N4 Fe3 N3 41.42(14)
N4 Fe3 C36 141.01(15)
N3 Fe3 C36 119.46(14)
N4 Fe3 C32 103.88(16)
N3 Fe3 C32 105.46(14)
C36 Fe3 C32 40.62(15)
N4 Fe3 C33 95.68(16)
N3 Fe3 C33 124.04(15)
C36 Fe3 C33 67.14(15)
C32 Fe3 C33 39.99(16)
N4 Fe3 C35 160.36(16)
N3 Fe3 C35 156.11(15)
C36 Fe3 C35 40.40(15)
C32 Fe3 C35 67.59(15)
C33 Fe3 C35 66.19(15)
N4 Fe3 C34 121.52(16)
N3 Fe3 C34 161.10(15)
C36 Fe3 C34 67.13(15)
C32 Fe3 C34 67.17(16)
C33 Fe3 C34 39.35(15)
C35 Fe3 C34 39.23(15)
N4 Fe3 S3 97.97(12)
N3 Fe3 S3 76.40(10)
C36 Fe3 S3 110.00(11)
C32 Fe3 S3 148.11(13)
C33 Fe3 S3 158.72(12)
C35 Fe3 S3 97.53(11)
C34 Fe3 S3 119.43(12)
N4 Fe3 Fe4 45.15(11)
N3 Fe3 Fe4 48.03(9)
C36 Fe3 Fe4 159.16(11)
C32 Fe3 Fe4 147.97(11)
C33 Fe3 Fe4 132.81(12)
C35 Fe3 Fe4 144.19(11)
C34 Fe3 Fe4 130.79(11)
S3 Fe3 Fe4 54.27(3)
N4 Fe4 N3 41.55(15)
N4 Fe4 C43 140.46(16)
N3 Fe4 C43 119.45(14)
N4 Fe4 C42 104.00(16)
N3 Fe4 C42 106.48(14)
C43 Fe4 C42 40.20(15)
N4 Fe4 C46 95.64(17)
N3 Fe4 C46 124.77(16)
C43 Fe4 C46 67.17(16)
C42 Fe4 C46 39.86(16)
N4 Fe4 C44 160.64(17)
N3 Fe4 C44 155.49(15)
C43 Fe4 C44 40.05(15)
C42 Fe4 C44 66.74(16)
C46 Fe4 C44 66.15(17)
N4 Fe4 C45 122.26(17)
N3 Fe4 C45 162.11(16)
C43 Fe4 C45 66.62(16)
C42 Fe4 C45 66.42(16)
C46 Fe4 C45 39.37(16)
C44 Fe4 C45 38.94(17)
N4 Fe4 S3 97.97(12)
N3 Fe4 S3 76.57(10)
C43 Fe4 S3 111.00(12)
C42 Fe4 S3 149.32(12)
C46 Fe4 S3 157.44(13)
C44 Fe4 S3 97.50(12)
C45 Fe4 S3 118.29(13)
N4 Fe4 Fe3 45.16(12)
N3 Fe4 Fe3 48.33(9)
C43 Fe4 Fe3 160.05(12)
C42 Fe4 Fe3 148.46(12)
C46 Fe4 Fe3 131.97(12)
C44 Fe4 Fe3 144.40(11)
C45 Fe4 Fe3 130.47(11)
S3 Fe4 Fe3 54.26(3)

loop_
_geom_bond_atom_site_label_1
_geom_bond_atom_site_label_2
_geom_bond_distance
C1 C2 1.430(5)
C1 C5 1.440(5)
C1 C6 1.502(5)
C1 Fe1 2.053(4)
C2 C3 1.411(6)
C2 C7 1.506(5)
C2 Fe1 2.083(4)
C3 C4 1.422(5)
C3 C8 1.510(6)
C3 Fe1 2.126(4)
C4 C5 1.434(6)
C4 C9 1.496(5)
C4 Fe1 2.123(4)
C5 C10 1.493(5)
C5 Fe1 2.071(4)
C6 H6A 0.9600
C6 H6B 0.9600
C6 H6C 0.9600
C7 H7A 0.9600
C7 H7B 0.9600
C7 H7C 0.9600
C8 H8A 0.9600
C8 H8B 0.9600
C8 H8C 0.9600
C9 H9A 0.9600
C9 H9B 0.9600
C9 H9C 0.9600
C10 H10A 0.9600
C10 H10B 0.9600
C10 H10C 0.9600
C11 C15 1.421(5)
C11 C12 1.428(5)
C11 C16 1.501(5)
C11 Fe2 2.057(4)
C12 C13 1.430(5)
C12 C17 1.499(5)
C12 Fe2 2.064(4)
C13 C14 1.412(5)
C13 C18 1.498(5)
C13 Fe2 2.122(4)
C14 C15 1.425(5)
C14 C19 1.499(5)
C14 Fe2 2.144(4)
C15 C20 1.495(5)
C15 Fe2 2.090(4)
C16 H16A 0.9600
C16 H16B 0.9600
C16 H16C 0.9600
C17 H17A 0.9600
C17 H17B 0.9600
C17 H17C 0.9600
C18 H18A 0.9600
C18 H18B 0.9600
C18 H18C 0.9600
C19 H19A 0.9600
C19 H19B 0.9600
C19 H19C 0.9600
C20 H20A 0.9600
C20 H20B 0.9600
C20 H20C 0.9600
C21 C26 1.387(5)
C21 C22 1.412(5)
C21 S1 1.788(4)
C22 C23 1.414(5)
C22 Si1 1.883(4)
C23 C24 1.382(6)
C23 H23 0.9300
C24 C25 1.378(6)
C24 H24 0.9300
C25 C26 1.384(5)
C25 H25 0.9300
C26 H26 0.9300
C27 Si1 1.872(4)
C27 H27A 0.9600
C27 H27B 0.9600
C27 H27C 0.9600
C28 Si1 1.870(4)
C28 H28A 0.9600
C28 H28B 0.9600
C28 H28C 0.9600
C29 Si1 1.866(4)
C29 H29A 0.9600
C29 H29B 0.9600
C29 H29C 0.9600
C30 N1 1.468(4)
C30 H30A 0.9600
C30 H30B 0.9600
C30 H30C 0.9600
C31 F3 1.326(6)
C31 F1 1.336(5)
C31 F2 1.341(5)
C31 S2 1.825(5)
C32 C33 1.421(6)
C32 C36 1.432(5)
C32 C37 1.497(5)
C32 Fe3 2.065(4)
C33 C34 1.421(5)
C33 C38 1.504(6)
C33 Fe3 2.089(4)
C34 C35 1.427(5)
C34 C39 1.503(5)
C34 Fe3 2.129(4)
C35 C36 1.445(5)
C35 C40 1.484(5)
C35 Fe3 2.122(4)
C36 C41 1.506(5)
C36 Fe3 2.060(4)
C37 H37A 0.9600
C37 H37B 0.9600
C37 H37C 0.9600
C38 H38A 0.9600
C38 H38B 0.9600
C38 H38C 0.9600
C39 H39A 0.9600
C39 H39B 0.9600
C39 H39C 0.9600
C40 H40A 0.9600
C40 H40B 0.9600
C40 H40C 0.9600
C41 H41A 0.9600
C41 H41B 0.9600
C41 H41C 0.9600
C42 C46 1.414(6)
C42 C43 1.418(5)
C42 C47 1.500(5)
C42 Fe4 2.065(4)
C43 C44 1.428(5)
C43 C48 1.503(6)
C43 Fe4 2.059(4)
C44 C45 1.414(6)
C44 C49 1.491(6)
C44 Fe4 2.109(4)
C45 C46 1.421(6)
C45 C50 1.498(6)
C45 Fe4 2.132(4)
C46 C51 1.504(6)
C46 Fe4 2.083(4)
C47 H47A 0.9600
C47 H47B 0.9600
C47 H47C 0.9600
C48 H48A 0.9600
C48 H48B 0.9600
C48 H48C 0.9600
C49 H49A 0.9600
C49 H49B 0.9600
C49 H49C 0.9600
C50 H50A 0.9600
C50 H50B 0.9600
C50 H50C 0.9600
C51 H51A 0.9600
C51 H51B 0.9600
C51 H51C 0.9600
C52 C57 1.385(6)
C52 C53 1.420(6)
C52 S3 1.786(4)
C53 C54 1.408(6)
C53 Si2 1.885(5)
C54 C55 1.388(7)
C54 H54 0.9300
C55 C56 1.359(7)
C55 H55 0.9300
C56 C57 1.396(6)
C56 H56 0.9300
C57 H57 0.9300
C58 Si2 1.871(5)
C58 H58A 0.9600
C58 H58B 0.9600
C58 H58C 0.9600
C59 Si2 1.859(4)
C59 H59A 0.9600
C59 H59B 0.9600
C59 H59C 0.9600
C60 Si2 1.877(5)
C60 H60A 0.9600
C60 H60B 0.9600
C60 H60C 0.9600
C61 N3 1.470(5)
C61 H61A 0.9600
C61 H61B 0.9600
C61 H61C 0.9600
C62 F4 1.223(7)
C62 F5 1.273(8)
C62 F6 1.300(6)
C62 S4 1.773(6)
N1 N2 1.373(4)
N1 Fe2 1.991(3)
N1 Fe1 1.995(3)
N2 Fe1 1.865(3)
N2 Fe2 1.868(3)
N2 H1 0.85(4)
N3 N4 1.365(5)
N3 Fe4 1.971(3)
N3 Fe3 1.980(3)
N4 Fe4 1.867(4)
N4 Fe3 1.868(4)
N4 H2 0.66(5)
O1 S2 1.454(3)
O2 S2 1.436(3)
O3 S2 1.438(3)
O4 S4 1.314(6)
O5 S4 1.440(7)
O6 S4 1.393(3)
S1 Fe1 2.2449(12)
S1 Fe2 2.2460(11)
S3 Fe3 2.2548(12)
S3 Fe4 2.2551(11)
Fe1 Fe2 2.6264(9)
Fe3 Fe4 2.6340(9)
O1 H1 2.04(4)
O4 H2 2.41(5)
N2 S2 4.124(4)
N4 S4 3.947(4)

loop_
_geom_torsion_atom_site_label_1
_geom_torsion_atom_site_label_2
_geom_torsion_atom_site_label_3
_geom_torsion_atom_site_label_4
_geom_torsion
C5 C1 C2 C3 -0.3(5)
C6 C1 C2 C3 177.7(4)
Fe1 C1 C2 C3 -61.4(3)
C5 C1 C2 C7 179.1(4)
C6 C1 C2 C7 -2.9(7)
Fe1 C1 C2 C7 118.1(4)
C5 C1 C2 Fe1 61.1(3)
C6 C1 C2 Fe1 -121.0(4)
C1 C2 C3 C4 0.0(5)
C7 C2 C3 C4 -179.5(4)
Fe1 C2 C3 C4 -59.2(3)
C1 C2 C3 C8 -175.6(4)
C7 C2 C3 C8 5.0(7)
Fe1 C2 C3 C8 125.2(4)
C1 C2 C3 Fe1 59.2(3)
C7 C2 C3 Fe1 -120.2(4)
C2 C3 C4 C5 0.3(5)
C8 C3 C4 C5 175.8(4)
Fe1 C3 C4 C5 -58.0(3)
C2 C3 C4 C9 -174.9(4)
C8 C3 C4 C9 0.6(7)
Fe1 C3 C4 C9 126.8(5)
C2 C3 C4 Fe1 58.3(3)
C8 C3 C4 Fe1 -126.2(5)
C3 C4 C5 C1 -0.5(4)
C9 C4 C5 C1 175.0(4)
Fe1 C4 C5 C1 -60.0(3)
C3 C4 C5 C10 -174.3(4)
C9 C4 C5 C10 1.2(7)
Fe1 C4 C5 C10 126.1(4)
C3 C4 C5 Fe1 59.5(3)
C9 C4 C5 Fe1 -125.0(4)
C2 C1 C5 C4 0.5(4)
C6 C1 C5 C4 -177.5(4)
Fe1 C1 C5 C4 62.0(3)
C2 C1 C5 C10 174.4(4)
C6 C1 C5 C10 -3.6(6)
Fe1 C1 C5 C10 -124.2(4)
C2 C1 C5 Fe1 -61.5(3)
C6 C1 C5 Fe1 120.5(4)
C15 C11 C12 C13 -1.1(4)
C16 C11 C12 C13 176.2(4)
Fe2 C11 C12 C13 -62.5(3)
C15 C11 C12 C17 -175.1(4)
C16 C11 C12 C17 2.1(6)
Fe2 C11 C12 C17 123.4(4)
C15 C11 C12 Fe2 61.5(3)
C16 C11 C12 Fe2 -121.3(4)
C11 C12 C13 C14 0.3(4)
C17 C12 C13 C14 174.6(4)
Fe2 C12 C13 C14 -60.4(3)
C11 C12 C13 C18 -173.4(4)
C17 C12 C13 C18 0.8(6)
Fe2 C12 C13 C18 125.8(4)
C11 C12 C13 Fe2 60.7(3)
C17 C12 C13 Fe2 -125.0(4)
C12 C13 C14 C15 0.5(4)
C18 C13 C14 C15 174.1(4)
Fe2 C13 C14 C15 -57.6(3)
C12 C13 C14 C19 -174.3(4)
C18 C13 C14 C19 -0.7(7)
Fe2 C13 C14 C19 127.6(4)
C12 C13 C14 Fe2 58.1(3)
C18 C13 C14 Fe2 -128.3(4)
C12 C11 C15 C14 1.4(4)
C16 C11 C15 C14 -175.9(4)
Fe2 C11 C15 C14 62.1(3)
C12 C11 C15 C20 178.0(4)
C16 C11 C15 C20 0.7(6)
Fe2 C11 C15 C20 -121.3(4)
C12 C11 C15 Fe2 -60.7(3)
C16 C11 C15 Fe2 122.0(4)
C13 C14 C15 C11 -1.2(4)
C19 C14 C15 C11 173.7(4)
Fe2 C14 C15 C11 -59.7(3)
C13 C14 C15 C20 -177.8(4)
C19 C14 C15 C20 -2.9(6)
Fe2 C14 C15 C20 123.6(4)
C13 C14 C15 Fe2 58.6(3)
C19 C14 C15 Fe2 -126.5(4)
C26 C21 C22 C23 0.3(6)
S1 C21 C22 C23 179.7(3)
C26 C21 C22 Si1 177.5(3)
S1 C21 C22 Si1 -3.1(5)
C21 C22 C23 C24 0.9(6)
Si1 C22 C23 C24 -176.4(3)
C22 C23 C24 C25 -1.3(7)
C23 C24 C25 C26 0.5(7)
C24 C25 C26 C21 0.7(7)
C22 C21 C26 C25 -1.1(7)
S1 C21 C26 C25 179.5(3)
C36 C32 C33 C34 -0.3(4)
C37 C32 C33 C34 176.3(4)
Fe3 C32 C33 C34 -60.7(3)
C36 C32 C33 C38 -180.0(4)
C37 C32 C33 C38 -3.4(6)
Fe3 C32 C33 C38 119.7(4)
C36 C32 C33 Fe3 60.4(3)
C37 C32 C33 Fe3 -123.0(4)
C32 C33 C34 C35 -0.6(4)
C38 C33 C34 C35 179.1(4)
Fe3 C33 C34 C35 -59.6(3)
C32 C33 C34 C39 -176.7(4)
C38 C33 C34 C39 3.0(7)
Fe3 C33 C34 C39 124.3(4)
C32 C33 C34 Fe3 59.0(3)
C38 C33 C34 Fe3 -121.3(4)
C33 C34 C35 C36 1.2(4)
C39 C34 C35 C36 177.3(4)
Fe3 C34 C35 C36 -57.6(3)
C33 C34 C35 C40 -174.6(4)
C39 C34 C35 C40 1.4(7)
Fe3 C34 C35 C40 126.6(4)
C33 C34 C35 Fe3 58.8(3)
C39 C34 C35 Fe3 -125.2(4)
C33 C32 C36 C35 1.0(4)
C37 C32 C36 C35 -175.6(4)
Fe3 C32 C36 C35 62.3(3)
C33 C32 C36 C41 178.4(4)
C37 C32 C36 C41 1.8(6)
Fe3 C32 C36 C41 -120.3(4)
C33 C32 C36 Fe3 -61.3(3)
C37 C32 C36 Fe3 122.1(4)
C34 C35 C36 C32 -1.4(4)
C40 C35 C36 C32 174.6(4)
Fe3 C35 C36 C32 -60.9(3)
C34 C35 C36 C41 -178.7(4)
C40 C35 C36 C41 -2.8(6)
Fe3 C35 C36 C41 121.8(4)
C34 C35 C36 Fe3 59.5(3)
C40 C35 C36 Fe3 -124.5(4)
C46 C42 C43 C44 -1.8(5)
C47 C42 C43 C44 174.0(4)
Fe4 C42 C43 C44 -62.5(3)
C46 C42 C43 C48 -176.0(4)
C47 C42 C43 C48 -0.2(7)
Fe4 C42 C43 C48 123.4(5)
C46 C42 C43 Fe4 60.6(3)
C47 C42 C43 Fe4 -123.6(4)
C42 C43 C44 C45 1.0(5)
C48 C43 C44 C45 175.4(4)
Fe4 C43 C44 C45 -60.4(3)
C42 C43 C44 C49 -173.9(4)
C48 C43 C44 C49 0.5(7)
Fe4 C43 C44 C49 124.8(4)
C42 C43 C44 Fe4 61.3(3)
C48 C43 C44 Fe4 -124.3(4)
C43 C44 C45 C46 0.3(5)
C49 C44 C45 C46 175.1(4)
Fe4 C44 C45 C46 -58.1(3)
C43 C44 C45 C50 -174.8(4)
C49 C44 C45 C50 0.1(7)
Fe4 C44 C45 C50 126.9(4)
C43 C44 C45 Fe4 58.3(3)
C49 C44 C45 Fe4 -126.8(4)
C43 C42 C46 C45 2.0(5)
C47 C42 C46 C45 -173.8(4)
Fe4 C42 C46 C45 61.9(3)
C43 C42 C46 C51 -178.7(4)
C47 C42 C46 C51 5.5(7)
Fe4 C42 C46 C51 -118.8(5)
C43 C42 C46 Fe4 -60.0(3)
C47 C42 C46 Fe4 124.3(4)
C44 C45 C46 C42 -1.4(5)
C50 C45 C46 C42 173.8(4)
Fe4 C45 C46 C42 -60.2(3)
C44 C45 C46 C51 179.3(4)
C50 C45 C46 C51 -5.5(7)
Fe4 C45 C46 C51 120.5(4)
C44 C45 C46 Fe4 58.8(3)
C50 C45 C46 Fe4 -126.0(4)
C57 C52 C53 C54 0.9(6)
S3 C52 C53 C54 -178.9(3)
C57 C52 C53 Si2 -178.7(3)
S3 C52 C53 Si2 1.5(5)
C52 C53 C54 C55 -0.7(7)
Si2 C53 C54 C55 178.9(4)
C53 C54 C55 C56 -0.2(7)
C54 C55 C56 C57 1.0(7)
C53 C52 C57 C56 -0.2(6)
S3 C52 C57 C56 179.6(3)
C55 C56 C57 C52 -0.8(7)
C30 N1 N2 Fe1 133.7(3)
Fe2 N1 N2 Fe1 -94.00(11)
C30 N1 N2 Fe2 -132.3(3)
Fe1 N1 N2 Fe2 94.00(11)
C61 N3 N4 Fe4 -131.0(3)
Fe3 N3 N4 Fe4 94.70(12)
C61 N3 N4 Fe3 134.3(3)
Fe4 N3 N4 Fe3 -94.70(12)
C21 C22 Si1 C29 -61.8(4)
C23 C22 Si1 C29 115.2(3)
C21 C22 Si1 C28 61.6(4)
C23 C22 Si1 C28 -121.4(3)
C21 C22 Si1 C27 -179.7(4)
C23 C22 Si1 C27 -2.7(4)
C54 C53 Si2 C59 -116.0(4)
C52 C53 Si2 C59 63.6(4)
C54 C53 Si2 C58 1.2(4)
C52 C53 Si2 C58 -179.2(4)
C54 C53 Si2 C60 119.9(4)
C52 C53 Si2 C60 -60.5(4)
C26 C21 S1 Fe1 -39.4(4)
C22 C21 S1 Fe1 141.2(3)
C26 C21 S1 Fe2 40.3(4)
C22 C21 S1 Fe2 -139.1(3)
F3 C31 S2 O2 -49.2(4)
F1 C31 S2 O2 -169.8(3)
F2 C31 S2 O2 69.7(4)
F3 C31 S2 O3 -170.1(3)
F1 C31 S2 O3 69.2(4)
F2 C31 S2 O3 -51.2(3)
F3 C31 S2 O1 70.8(3)
F1 C31 S2 O1 -49.8(4)
F2 C31 S2 O1 -170.3(3)
C57 C52 S3 Fe3 -40.6(4)
C53 C52 S3 Fe3 139.2(3)
C57 C52 S3 Fe4 39.1(4)
C53 C52 S3 Fe4 -141.1(3)
F4 C62 S4 O4 171.9(8)
F5 C62 S4 O4 -67.9(7)
F6 C62 S4 O4 49.9(7)
F4 C62 S4 O6 -61.0(7)
F5 C62 S4 O6 59.1(6)
F6 C62 S4 O6 177.0(4)
F4 C62 S4 O5 54.1(8)
F5 C62 S4 O5 174.3(6)
F6 C62 S4 O5 -67.9(6)
Fe2 N2 Fe1 N1 -73.55(19)
N1 N2 Fe1 C1 -97.8(2)
Fe2 N2 Fe1 C1 -171.34(14)
N1 N2 Fe1 C5 -80.0(3)
Fe2 N2 Fe1 C5 -153.6(2)
N1 N2 Fe1 C2 -137.5(2)
Fe2 N2 Fe1 C2 148.99(15)
N1 N2 Fe1 C4 -162.3(4)
Fe2 N2 Fe1 C4 124.1(4)
N1 N2 Fe1 C3 -169.0(2)
Fe2 N2 Fe1 C3 117.40(17)
N1 N2 Fe1 S1 59.25(19)
Fe2 N2 Fe1 S1 -14.30(12)
N1 N2 Fe1 Fe2 73.55(19)
C30 N1 Fe1 N2 -105.4(4)
Fe2 N1 Fe1 N2 65.20(18)
N2 N1 Fe1 C1 93.8(2)
C30 N1 Fe1 C1 -11.6(4)
Fe2 N1 Fe1 C1 159.04(12)
N2 N1 Fe1 C5 135.3(2)
C30 N1 Fe1 C5 29.9(4)
Fe2 N1 Fe1 C5 -159.50(13)
N2 N1 Fe1 C2 53.1(3)
C30 N1 Fe1 C2 -52.3(4)
Fe2 N1 Fe1 C2 118.32(16)
N2 N1 Fe1 C4 161.7(4)
C30 N1 Fe1 C4 56.3(6)
Fe2 N1 Fe1 C4 -133.1(4)
N2 N1 Fe1 C3 27.3(5)
C30 N1 Fe1 C3 -78.1(6)
Fe2 N1 Fe1 C3 92.6(4)
N2 N1 Fe1 S1 -118.98(19)
C30 N1 Fe1 S1 135.6(4)
Fe2 N1 Fe1 S1 -53.78(7)
N2 N1 Fe1 Fe2 -65.20(18)
C30 N1 Fe1 Fe2 -170.6(4)
C2 C1 Fe1 N2 -79.0(2)
C5 C1 Fe1 N2 163.5(2)
C6 C1 Fe1 N2 42.9(4)
C2 C1 Fe1 N1 -122.0(2)
C5 C1 Fe1 N1 120.5(2)
C6 C1 Fe1 N1 -0.1(4)
C2 C1 Fe1 C5 117.5(3)
C6 C1 Fe1 C5 -120.7(4)
C5 C1 Fe1 C2 -117.5(3)
C6 C1 Fe1 C2 121.9(4)
C2 C1 Fe1 C4 79.4(2)
C5 C1 Fe1 C4 -38.0(2)
C6 C1 Fe1 C4 -158.7(4)
C2 C1 Fe1 C3 36.9(2)
C5 C1 Fe1 C3 -80.6(2)
C6 C1 Fe1 C3 158.7(4)
C2 C1 Fe1 S1 148.1(2)
C5 C1 Fe1 S1 30.6(3)
C6 C1 Fe1 S1 -90.0(4)
C2 C1 Fe1 Fe2 -90.9(3)
C5 C1 Fe1 Fe2 151.6(2)
C6 C1 Fe1 Fe2 31.0(5)
C4 C5 Fe1 N2 -144.5(3)
C1 C5 Fe1 N2 -26.9(4)
C10 C5 Fe1 N2 93.0(4)
C4 C5 Fe1 N1 165.4(2)
C1 C5 Fe1 N1 -76.9(3)
C10 C5 Fe1 N1 42.9(4)
C4 C5 Fe1 C1 -117.7(3)
C10 C5 Fe1 C1 119.9(5)
C4 C5 Fe1 C2 -79.2(2)
C1 C5 Fe1 C2 38.5(2)
C10 C5 Fe1 C2 158.4(4)
C1 C5 Fe1 C4 117.7(3)
C10 C5 Fe1 C4 -122.5(5)
C4 C5 Fe1 C3 -36.6(2)
C1 C5 Fe1 C3 81.1(2)
C10 C5 Fe1 C3 -159.1(4)
C4 C5 Fe1 S1 79.0(2)
C1 C5 Fe1 S1 -163.35(19)
C10 C5 Fe1 S1 -43.5(4)
C4 C5 Fe1 Fe2 111.6(3)
C1 C5 Fe1 Fe2 -130.7(3)
C10 C5 Fe1 Fe2 -10.9(6)
C3 C2 Fe1 N2 -133.5(2)
C1 C2 Fe1 N2 107.5(2)
C7 C2 Fe1 N2 -12.4(4)
C3 C2 Fe1 N1 -165.6(2)
C1 C2 Fe1 N1 75.4(2)
C7 C2 Fe1 N1 -44.5(4)
C3 C2 Fe1 C1 119.0(3)
C7 C2 Fe1 C1 -119.9(4)
C3 C2 Fe1 C5 80.2(3)
C1 C2 Fe1 C5 -38.9(2)
C7 C2 Fe1 C5 -158.8(4)
C3 C2 Fe1 C4 36.6(2)
C1 C2 Fe1 C4 -82.4(2)
C7 C2 Fe1 C4 157.6(4)
C1 C2 Fe1 C3 -119.0(3)
C7 C2 Fe1 C3 121.0(5)
C3 C2 Fe1 S1 -8.1(5)
C1 C2 Fe1 S1 -127.1(3)
C7 C2 Fe1 S1 113.0(4)
C3 C2 Fe1 Fe2 -104.5(2)
C1 C2 Fe1 Fe2 136.51(18)
C7 C2 Fe1 Fe2 16.6(4)
C3 C4 Fe1 N2 -9.4(5)
C5 C4 Fe1 N2 110.3(4)
C9 C4 Fe1 N2 -133.9(4)
C3 C4 Fe1 N1 -155.8(4)
C5 C4 Fe1 N1 -36.1(5)
C9 C4 Fe1 N1 79.7(6)
C3 C4 Fe1 C1 -80.8(3)
C5 C4 Fe1 C1 38.9(2)
C9 C4 Fe1 C1 154.7(4)
C3 C4 Fe1 C5 -119.7(3)
C9 C4 Fe1 C5 115.8(5)
C3 C4 Fe1 C2 -36.6(2)
C5 C4 Fe1 C2 83.0(2)
C9 C4 Fe1 C2 -161.2(4)
C5 C4 Fe1 C3 119.7(3)
C9 C4 Fe1 C3 -124.5(5)
C3 C4 Fe1 S1 129.0(2)
C5 C4 Fe1 S1 -111.3(2)
C9 C4 Fe1 S1 4.5(4)
C3 C4 Fe1 Fe2 90.8(3)
C5 C4 Fe1 Fe2 -149.54(19)
C9 C4 Fe1 Fe2 -33.7(5)
C2 C3 Fe1 N2 55.9(3)
C4 C3 Fe1 N2 176.0(2)
C8 C3 Fe1 N2 -62.6(5)
C2 C3 Fe1 N1 35.5(5)
C4 C3 Fe1 N1 155.6(4)
C8 C3 Fe1 N1 -83.0(6)
C2 C3 Fe1 C1 -38.1(2)
C4 C3 Fe1 C1 82.0(3)
C8 C3 Fe1 C1 -156.6(5)
C2 C3 Fe1 C5 -82.7(3)
C4 C3 Fe1 C5 37.4(2)
C8 C3 Fe1 C5 158.8(5)
C4 C3 Fe1 C2 120.1(4)
C8 C3 Fe1 C2 -118.5(5)
C2 C3 Fe1 C4 -120.1(4)
C8 C3 Fe1 C4 121.4(5)
C2 C3 Fe1 S1 176.74(19)
C4 C3 Fe1 S1 -63.2(3)
C8 C3 Fe1 S1 58.2(4)
C2 C3 Fe1 Fe2 110.1(2)
C4 C3 Fe1 Fe2 -129.8(2)
C8 C3 Fe1 Fe2 -8.4(5)
C21 S1 Fe1 N2 121.15(17)
Fe2 S1 Fe1 N2 12.51(11)
C21 S1 Fe1 N1 156.98(17)
Fe2 S1 Fe1 N1 48.34(9)
C21 S1 Fe1 C1 -104.7(3)
Fe2 S1 Fe1 C1 146.7(2)
C21 S1 Fe1 C5 -83.86(19)
Fe2 S1 Fe1 C5 167.50(12)
C21 S1 Fe1 C2 -3.6(4)
Fe2 S1 Fe1 C2 -112.3(3)
C21 S1 Fe1 C4 -44.24(18)
Fe2 S1 Fe1 C4 -152.88(12)
C21 S1 Fe1 C3 -9.6(2)
Fe2 S1 Fe1 C3 -118.20(14)
C21 S1 Fe1 Fe2 108.65(15)
Fe1 N2 Fe2 N1 73.86(18)
N1 N2 Fe2 C11 98.5(2)
Fe1 N2 Fe2 C11 172.40(14)
N1 N2 Fe2 C12 78.2(3)
Fe1 N2 Fe2 C12 152.05(18)
N1 N2 Fe2 C15 138.3(2)
Fe1 N2 Fe2 C15 -147.82(14)
N1 N2 Fe2 C13 159.0(4)
Fe1 N2 Fe2 C13 -127.1(4)
N1 N2 Fe2 C14 169.39(18)
Fe1 N2 Fe2 C14 -116.75(15)
N1 N2 Fe2 S1 -59.57(18)
Fe1 N2 Fe2 S1 14.29(12)
N1 N2 Fe2 Fe1 -73.86(18)
C30 N1 Fe2 N2 106.0(4)
Fe1 N1 Fe2 N2 -64.91(18)
N2 N1 Fe2 C11 -93.2(2)
C30 N1 Fe2 C11 12.8(4)
Fe1 N1 Fe2 C11 -158.11(13)
N2 N1 Fe2 C12 -134.9(2)
C30 N1 Fe2 C12 -29.0(4)
Fe1 N1 Fe2 C12 160.15(12)
N2 N1 Fe2 C15 -53.3(2)
C30 N1 Fe2 C15 52.7(4)
Fe1 N1 Fe2 C15 -118.22(15)
N2 N1 Fe2 C13 -162.6(3)
C30 N1 Fe2 C13 -56.7(5)
Fe1 N1 Fe2 C13 132.5(3)
N2 N1 Fe2 C14 -29.8(5)
C30 N1 Fe2 C14 76.1(6)
Fe1 N1 Fe2 C14 -94.7(4)
N2 N1 Fe2 S1 118.63(19)
C30 N1 Fe2 S1 -135.4(4)
Fe1 N1 Fe2 S1 53.72(7)
N2 N1 Fe2 Fe1 64.91(18)
C30 N1 Fe2 Fe1 170.9(4)
C15 C11 Fe2 N2 81.6(2)
C12 C11 Fe2 N2 -160.4(2)
C16 C11 Fe2 N2 -38.8(4)
C15 C11 Fe2 N1 124.7(2)
C12 C11 Fe2 N1 -117.4(2)
C16 C11 Fe2 N1 4.3(4)
C15 C11 Fe2 C12 -118.0(3)
C16 C11 Fe2 C12 121.6(4)
C12 C11 Fe2 C15 118.0(3)
C16 C11 Fe2 C15 -120.4(4)
C15 C11 Fe2 C13 -79.7(2)
C12 C11 Fe2 C13 38.3(2)
C16 C11 Fe2 C13 159.9(4)
C15 C11 Fe2 C14 -37.5(2)
C12 C11 Fe2 C14 80.5(2)
C16 C11 Fe2 C14 -157.9(4)
C15 C11 Fe2 S1 -144.4(2)
C12 C11 Fe2 S1 -26.4(3)
C16 C11 Fe2 S1 95.2(4)
C15 C11 Fe2 Fe1 92.0(3)
C12 C11 Fe2 Fe1 -150.00(19)
C16 C11 Fe2 Fe1 -28.4(5)
C11 C12 Fe2 N2 31.3(3)
C13 C12 Fe2 N2 148.6(2)
C17 C12 Fe2 N2 -90.4(4)
C11 C12 Fe2 N1 79.7(2)
C13 C12 Fe2 N1 -162.9(2)
C17 C12 Fe2 N1 -42.0(4)
C13 C12 Fe2 C11 117.4(3)
C17 C12 Fe2 C11 -121.7(4)
C11 C12 Fe2 C15 -38.0(2)
C13 C12 Fe2 C15 79.3(2)
C17 C12 Fe2 C15 -159.7(4)
C11 C12 Fe2 C13 -117.4(3)
C17 C12 Fe2 C13 120.9(4)
C11 C12 Fe2 C14 -81.0(2)
C13 C12 Fe2 C14 36.4(2)
C17 C12 Fe2 C14 157.3(4)
C11 C12 Fe2 S1 165.87(19)
C13 C12 Fe2 S1 -76.7(2)
C17 C12 Fe2 S1 44.2(4)
C11 C12 Fe2 Fe1 129.3(3)
C13 C12 Fe2 Fe1 -113.3(3)
C17 C12 Fe2 Fe1 7.6(6)
C11 C15 Fe2 N2 -105.4(2)
C14 C15 Fe2 N2 136.3(2)
C20 C15 Fe2 N2 14.2(4)
C11 C15 Fe2 N1 -73.1(3)
C14 C15 Fe2 N1 168.6(2)
C20 C15 Fe2 N1 46.4(4)
C14 C15 Fe2 C11 -118.2(3)
C20 C15 Fe2 C11 119.6(4)
C11 C15 Fe2 C12 38.5(2)
C14 C15 Fe2 C12 -79.8(2)
C20 C15 Fe2 C12 158.1(4)
C11 C15 Fe2 C13 82.1(2)
C14 C15 Fe2 C13 -36.2(2)
C20 C15 Fe2 C13 -158.3(4)
C11 C15 Fe2 C14 118.2(3)
C20 C15 Fe2 C14 -122.2(5)
C11 C15 Fe2 S1 127.9(3)
C14 C15 Fe2 S1 9.7(4)
C20 C15 Fe2 S1 -112.5(4)
C11 C15 Fe2 Fe1 -135.9(2)
C14 C15 Fe2 Fe1 105.9(2)
C20 C15 Fe2 Fe1 -16.3(4)
C14 C13 Fe2 N2 14.2(5)
C12 C13 Fe2 N2 -105.3(4)
C18 C13 Fe2 N2 137.1(4)
C14 C13 Fe2 N1 158.4(3)
C12 C13 Fe2 N1 38.9(4)
C18 C13 Fe2 N1 -78.7(5)
C14 C13 Fe2 C11 80.6(2)
C12 C13 Fe2 C11 -38.8(2)
C18 C13 Fe2 C11 -156.5(4)
C14 C13 Fe2 C12 119.5(3)
C18 C13 Fe2 C12 -117.6(5)
C14 C13 Fe2 C15 36.8(2)
C12 C13 Fe2 C15 -82.7(2)
C18 C13 Fe2 C15 159.7(4)
C12 C13 Fe2 C14 -119.5(3)
C18 C13 Fe2 C14 122.9(5)
C14 C13 Fe2 S1 -127.3(2)
C12 C13 Fe2 S1 113.3(2)
C18 C13 Fe2 S1 -4.4(4)
C14 C13 Fe2 Fe1 -92.1(3)
C12 C13 Fe2 Fe1 148.45(18)
C18 C13 Fe2 Fe1 30.8(5)
C13 C14 Fe2 N2 -174.4(2)
C15 C14 Fe2 N2 -54.2(3)
C19 C14 Fe2 N2 64.0(4)
C13 C14 Fe2 N1 -151.5(4)
C15 C14 Fe2 N1 -31.3(5)
C19 C14 Fe2 N1 86.9(6)
C13 C14 Fe2 C11 -82.0(2)
C15 C14 Fe2 C11 38.2(2)
C19 C14 Fe2 C11 156.3(4)
C13 C14 Fe2 C12 -37.6(2)
C15 C14 Fe2 C12 82.6(2)
C19 C14 Fe2 C12 -159.2(4)
C13 C14 Fe2 C15 -120.2(3)
C19 C14 Fe2 C15 118.1(5)
C15 C14 Fe2 C13 120.2(3)
C19 C14 Fe2 C13 -121.6(5)
C13 C14 Fe2 S1 63.9(2)
C15 C14 Fe2 S1 -175.82(19)
C19 C14 Fe2 S1 -57.7(4)
C13 C14 Fe2 Fe1 129.6(2)
C15 C14 Fe2 Fe1 -110.1(2)
C19 C14 Fe2 Fe1 8.0(5)
C21 S1 Fe2 N2 -121.58(19)
Fe1 S1 Fe2 N2 -12.48(11)
C21 S1 Fe2 N1 -157.56(18)
Fe1 S1 Fe2 N1 -48.46(10)
C21 S1 Fe2 C11 103.2(3)
Fe1 S1 Fe2 C11 -147.7(2)
C21 S1 Fe2 C12 85.20(19)
Fe1 S1 Fe2 C12 -165.70(11)
C21 S1 Fe2 C15 4.7(4)
Fe1 S1 Fe2 C15 113.8(3)
C21 S1 Fe2 C13 46.13(19)
Fe1 S1 Fe2 C13 155.23(11)
C21 S1 Fe2 C14 11.7(2)
Fe1 S1 Fe2 C14 120.76(13)
C21 S1 Fe2 Fe1 -109.10(16)
N1 Fe1 Fe2 N2 57.77(17)
C1 Fe1 Fe2 N2 16.3(3)
C5 Fe1 Fe2 N2 123.9(4)
C2 Fe1 Fe2 N2 -42.9(2)
C4 Fe1 Fe2 N2 -148.6(2)
C3 Fe1 Fe2 N2 -94.6(2)
S1 Fe1 Fe2 N2 162.45(15)
N2 Fe1 Fe2 N1 -57.77(17)
C1 Fe1 Fe2 N1 -41.5(2)
C5 Fe1 Fe2 N1 66.1(4)
C2 Fe1 Fe2 N1 -100.65(19)
C4 Fe1 Fe2 N1 153.6(2)
C3 Fe1 Fe2 N1 -152.36(19)
S1 Fe1 Fe2 N1 104.68(12)
N2 Fe1 Fe2 C11 -14.3(3)
N1 Fe1 Fe2 C11 43.5(2)
C1 Fe1 Fe2 C11 2.0(3)
C5 Fe1 Fe2 C11 109.6(4)
C2 Fe1 Fe2 C11 -57.2(3)
C4 Fe1 Fe2 C11 -162.9(3)
C3 Fe1 Fe2 C11 -108.9(3)
S1 Fe1 Fe2 C11 148.2(2)
N2 Fe1 Fe2 C12 -119.0(3)
N1 Fe1 Fe2 C12 -61.2(3)
C1 Fe1 Fe2 C12 -102.7(4)
C5 Fe1 Fe2 C12 4.9(5)
C2 Fe1 Fe2 C12 -161.9(3)
C4 Fe1 Fe2 C12 92.4(4)
C3 Fe1 Fe2 C12 146.4(3)
S1 Fe1 Fe2 C12 43.5(3)
N2 Fe1 Fe2 C15 45.3(2)
N1 Fe1 Fe2 C15 103.02(19)
C1 Fe1 Fe2 C15 61.6(3)
C5 Fe1 Fe2 C15 169.1(4)
C2 Fe1 Fe2 C15 2.4(2)
C4 Fe1 Fe2 C15 -103.4(2)
C3 Fe1 Fe2 C15 -49.3(2)
S1 Fe1 Fe2 C15 -152.30(15)
N2 Fe1 Fe2 C13 152.8(2)
N1 Fe1 Fe2 C13 -149.5(2)
C1 Fe1 Fe2 C13 169.1(3)
C5 Fe1 Fe2 C13 -83.3(4)
C2 Fe1 Fe2 C13 109.9(2)
C4 Fe1 Fe2 C13 4.1(3)
C3 Fe1 Fe2 C13 58.2(2)
S1 Fe1 Fe2 C13 -44.78(19)
N2 Fe1 Fe2 C14 98.1(2)
N1 Fe1 Fe2 C14 155.86(18)
C1 Fe1 Fe2 C14 114.4(3)
C5 Fe1 Fe2 C14 -138.0(4)
C2 Fe1 Fe2 C14 55.2(2)
C4 Fe1 Fe2 C14 -50.6(2)
C3 Fe1 Fe2 C14 3.5(2)
S1 Fe1 Fe2 C14 -99.47(14)
N2 Fe1 Fe2 S1 -162.45(15)
N1 Fe1 Fe2 S1 -104.68(12)
C1 Fe1 Fe2 S1 -146.1(2)
C5 Fe1 Fe2 S1 -38.6(3)
C2 Fe1 Fe2 S1 154.68(15)
C4 Fe1 Fe2 S1 48.91(19)
C3 Fe1 Fe2 S1 102.97(16)
Fe4 N4 Fe3 N3 -72.7(2)
N3 N4 Fe3 C36 -77.4(3)
Fe4 N4 Fe3 C36 -150.02(18)
N3 N4 Fe3 C32 -97.8(2)
Fe4 N4 Fe3 C32 -170.41(15)
N3 N4 Fe3 C33 -137.5(2)
Fe4 N4 Fe3 C33 149.82(16)
N3 N4 Fe3 C35 -159.3(4)
Fe4 N4 Fe3 C35 128.0(4)
N3 N4 Fe3 C34 -169.3(2)
Fe4 N4 Fe3 C34 118.09(17)
N3 N4 Fe3 S3 58.8(2)
Fe4 N4 Fe3 S3 -13.82(13)
N3 N4 Fe3 Fe4 72.7(2)
C61 N3 Fe3 N4 -107.8(5)
Fe4 N3 Fe3 N4 65.5(2)
N4 N3 Fe3 C36 135.2(2)
C61 N3 Fe3 C36 27.4(5)
Fe4 N3 Fe3 C36 -159.32(13)
N4 N3 Fe3 C32 93.6(2)
C61 N3 Fe3 C32 -14.2(5)
Fe4 N3 Fe3 C32 159.12(14)
N4 N3 Fe3 C33 54.2(3)
C61 N3 Fe3 C33 -53.6(5)
Fe4 N3 Fe3 C33 119.70(16)
N4 N3 Fe3 C35 163.0(3)
C61 N3 Fe3 C35 55.2(6)
Fe4 N3 Fe3 C35 -131.5(3)
N4 N3 Fe3 C34 29.4(5)
C61 N3 Fe3 C34 -78.4(6)
Fe4 N3 Fe3 C34 94.9(4)
N4 N3 Fe3 S3 -119.3(2)
C61 N3 Fe3 S3 132.9(4)
Fe4 N3 Fe3 S3 -53.80(8)
N4 N3 Fe3 Fe4 -65.5(2)
C61 N3 Fe3 Fe4 -173.3(5)
C32 C36 Fe3 N4 -31.3(3)
C35 C36 Fe3 N4 -149.1(3)
C41 C36 Fe3 N4 88.5(4)
C32 C36 Fe3 N3 -79.1(2)
C35 C36 Fe3 N3 163.0(2)
C41 C36 Fe3 N3 40.6(4)
C35 C36 Fe3 C32 -117.8(3)
C41 C36 Fe3 C32 119.8(4)
C32 C36 Fe3 C33 38.2(2)
C35 C36 Fe3 C33 -79.6(2)
C41 C36 Fe3 C33 158.0(4)
C32 C36 Fe3 C35 117.8(3)
C41 C36 Fe3 C35 -122.4(4)
C32 C36 Fe3 C34 81.1(2)
C35 C36 Fe3 C34 -36.7(2)
C41 C36 Fe3 C34 -159.2(4)
C32 C36 Fe3 S3 -164.46(19)
C35 C36 Fe3 S3 77.7(2)
C41 C36 Fe3 S3 -44.7(3)
C32 C36 Fe3 Fe4 -126.7(3)
C35 C36 Fe3 Fe4 115.5(3)
C41 C36 Fe3 Fe4 -6.9(6)
C33 C32 Fe3 N4 -82.2(2)
C36 C32 Fe3 N4 160.3(2)
C37 C32 Fe3 N4 39.4(4)
C33 C32 Fe3 N3 -125.0(2)
C36 C32 Fe3 N3 117.5(2)
C37 C32 Fe3 N3 -3.5(4)
C33 C32 Fe3 C36 117.5(3)
C37 C32 Fe3 C36 -121.0(5)
C36 C32 Fe3 C33 -117.5(3)
C37 C32 Fe3 C33 121.5(5)
C33 C32 Fe3 C35 79.2(2)
C36 C32 Fe3 C35 -38.3(2)
C37 C32 Fe3 C35 -159.3(4)
C33 C32 Fe3 C34 36.5(2)
C36 C32 Fe3 C34 -81.0(2)
C37 C32 Fe3 C34 158.1(4)
C33 C32 Fe3 S3 146.0(2)
C36 C32 Fe3 S3 28.5(3)
C37 C32 Fe3 S3 -92.5(4)
C33 C32 Fe3 Fe4 -95.0(3)
C36 C32 Fe3 Fe4 147.46(19)
C37 C32 Fe3 Fe4 26.5(5)
C32 C33 Fe3 N4 104.9(2)
C34 C33 Fe3 N4 -135.0(2)
C38 C33 Fe3 N4 -14.0(4)
C32 C33 Fe3 N3 72.3(3)
C34 C33 Fe3 N3 -167.6(2)
C38 C33 Fe3 N3 -46.6(4)
C32 C33 Fe3 C36 -38.8(2)
C34 C33 Fe3 C36 81.3(2)
C38 C33 Fe3 C36 -157.7(4)
C34 C33 Fe3 C32 120.1(3)
C38 C33 Fe3 C32 -118.9(5)
C32 C33 Fe3 C35 -83.0(2)
C34 C33 Fe3 C35 37.1(2)
C38 C33 Fe3 C35 158.1(4)
C32 C33 Fe3 C34 -120.1(3)
C38 C33 Fe3 C34 121.0(5)
C32 C33 Fe3 S3 -125.4(3)
C34 C33 Fe3 S3 -5.3(5)
C38 C33 Fe3 S3 115.7(4)
C32 C33 Fe3 Fe4 133.9(2)
C34 C33 Fe3 Fe4 -105.9(2)
C38 C33 Fe3 Fe4 15.1(5)
C34 C35 Fe3 N4 -13.4(6)
C36 C35 Fe3 N4 106.0(5)
C40 C35 Fe3 N4 -136.3(5)
C34 C35 Fe3 N3 -158.2(3)
C36 C35 Fe3 N3 -38.8(4)
C40 C35 Fe3 N3 78.9(5)
C34 C35 Fe3 C36 -119.4(3)
C40 C35 Fe3 C36 117.7(5)
C34 C35 Fe3 C32 -80.9(3)
C36 C35 Fe3 C32 38.5(2)
C40 C35 Fe3 C32 156.3(4)
C34 C35 Fe3 C33 -37.3(2)
C36 C35 Fe3 C33 82.2(2)
C40 C35 Fe3 C33 -160.1(4)
C36 C35 Fe3 C34 119.4(3)
C40 C35 Fe3 C34 -122.8(5)
C34 C35 Fe3 S3 128.4(2)
C36 C35 Fe3 S3 -112.1(2)
C40 C35 Fe3 S3 5.6(4)
C34 C35 Fe3 Fe4 93.9(3)
C36 C35 Fe3 Fe4 -146.71(19)
C40 C35 Fe3 Fe4 -29.0(5)
C33 C34 Fe3 N4 55.6(3)
C35 C34 Fe3 N4 174.7(2)
C39 C34 Fe3 N4 -63.6(4)
C33 C34 Fe3 N3 33.2(6)
C35 C34 Fe3 N3 152.4(4)
C39 C34 Fe3 N3 -86.0(6)
C33 C34 Fe3 C36 -81.4(3)
C35 C34 Fe3 C36 37.8(2)
C39 C34 Fe3 C36 159.4(4)
C33 C34 Fe3 C32 -37.1(2)
C35 C34 Fe3 C32 82.0(3)
C39 C34 Fe3 C32 -156.3(4)
C35 C34 Fe3 C33 119.1(3)
C39 C34 Fe3 C33 -119.2(5)
C33 C34 Fe3 C35 -119.1(3)
C39 C34 Fe3 C35 121.6(5)
C33 C34 Fe3 S3 177.8(2)
C35 C34 Fe3 S3 -63.1(2)
C39 C34 Fe3 S3 58.6(4)
C33 C34 Fe3 Fe4 111.3(2)
C35 C34 Fe3 Fe4 -129.6(2)
C39 C34 Fe3 Fe4 -7.9(5)
C52 S3 Fe3 N4 121.38(19)
Fe4 S3 Fe3 N4 12.04(11)
C52 S3 Fe3 N3 157.00(19)
Fe4 S3 Fe3 N3 47.66(10)
C52 S3 Fe3 C36 -86.22(19)
Fe4 S3 Fe3 C36 164.43(11)
C52 S3 Fe3 C32 -105.5(3)
Fe4 S3 Fe3 C32 145.2(2)
C52 S3 Fe3 C33 -8.0(4)
Fe4 S3 Fe3 C33 -117.4(3)
C52 S3 Fe3 C35 -46.5(2)
Fe4 S3 Fe3 C35 -155.86(11)
C52 S3 Fe3 C34 -11.9(2)
Fe4 S3 Fe3 C34 -121.21(13)
C52 S3 Fe3 Fe4 109.34(16)
Fe3 N4 Fe4 N3 73.1(2)
N3 N4 Fe4 C43 78.3(3)
Fe3 N4 Fe4 C43 151.4(2)
N3 N4 Fe4 C42 99.2(2)
Fe3 N4 Fe4 C42 172.24(14)
N3 N4 Fe4 C46 138.8(2)
Fe3 N4 Fe4 C46 -148.14(16)
N3 N4 Fe4 C44 158.0(4)
Fe3 N4 Fe4 C44 -129.0(4)
N3 N4 Fe4 C45 169.9(2)
Fe3 N4 Fe4 C45 -117.05(17)
N3 N4 Fe4 S3 -59.2(2)
Fe3 N4 Fe4 S3 13.82(13)
N3 N4 Fe4 Fe3 -73.1(2)
C61 N3 Fe4 N4 108.4(5)
Fe3 N3 Fe4 N4 -65.2(2)
N4 N3 Fe4 C43 -134.3(2)
C61 N3 Fe4 C43 -25.8(5)
Fe3 N3 Fe4 C43 160.49(14)
N4 N3 Fe4 C42 -92.7(2)
C61 N3 Fe4 C42 15.8(4)
Fe3 N3 Fe4 C42 -157.89(14)
N4 N3 Fe4 C46 -52.9(3)
C61 N3 Fe4 C46 55.5(5)
Fe3 N3 Fe4 C46 -118.16(16)
N4 N3 Fe4 C44 -162.6(3)
C61 N3 Fe4 C44 -54.1(6)
Fe3 N3 Fe4 C44 132.2(3)
N4 N3 Fe4 C45 -28.9(5)
C61 N3 Fe4 C45 79.6(6)
Fe3 N3 Fe4 C45 -94.1(5)
N4 N3 Fe4 S3 119.0(2)
C61 N3 Fe4 S3 -132.6(4)
Fe3 N3 Fe4 S3 53.74(8)
N4 N3 Fe4 Fe3 65.2(2)
C61 N3 Fe4 Fe3 173.7(5)
C42 C43 Fe4 N4 32.4(4)
C44 C43 Fe4 N4 149.6(3)
C48 C43 Fe4 N4 -90.2(5)
C42 C43 Fe4 N3 80.6(3)
C44 C43 Fe4 N3 -162.2(2)
C48 C43 Fe4 N3 -42.0(4)
C44 C43 Fe4 C42 117.2(4)
C48 C43 Fe4 C42 -122.6(5)
C42 C43 Fe4 C46 -37.6(2)
C44 C43 Fe4 C46 79.6(3)
C48 C43 Fe4 C46 -160.2(4)
C42 C43 Fe4 C44 -117.2(4)
C48 C43 Fe4 C44 120.2(5)
C42 C43 Fe4 C45 -80.6(3)
C44 C43 Fe4 C45 36.6(3)
C48 C43 Fe4 C45 156.8(4)
C42 C43 Fe4 S3 166.7(2)
C44 C43 Fe4 S3 -76.2(2)
C48 C43 Fe4 S3 44.1(4)
C42 C43 Fe4 Fe3 127.6(3)
C44 C43 Fe4 Fe3 -115.2(3)
C48 C43 Fe4 Fe3 5.0(6)
C46 C42 Fe4 N4 81.9(3)
C43 C42 Fe4 N4 -159.4(2)
C47 C42 Fe4 N4 -39.0(4)
C46 C42 Fe4 N3 125.0(2)
C43 C42 Fe4 N3 -116.4(2)
C47 C42 Fe4 N3 4.0(4)
C46 C42 Fe4 C43 -118.6(3)
C47 C42 Fe4 C43 120.4(5)
C43 C42 Fe4 C46 118.6(3)
C47 C42 Fe4 C46 -121.0(5)
C46 C42 Fe4 C44 -80.1(3)
C43 C42 Fe4 C44 38.5(2)
C47 C42 Fe4 C44 158.9(5)
C46 C42 Fe4 C45 -37.5(2)
C43 C42 Fe4 C45 81.1(3)
C47 C42 Fe4 C45 -158.5(5)
C46 C42 Fe4 S3 -143.6(2)
C43 C42 Fe4 S3 -25.0(4)
C47 C42 Fe4 S3 95.4(4)
C46 C42 Fe4 Fe3 92.5(3)
C43 C42 Fe4 Fe3 -148.9(2)
C47 C42 Fe4 Fe3 -28.5(6)
C42 C46 Fe4 N4 -105.1(2)
C45 C46 Fe4 N4 136.5(2)
C51 C46 Fe4 N4 17.3(4)
C42 C46 Fe4 N3 -73.0(3)
C45 C46 Fe4 N3 168.6(2)
C51 C46 Fe4 N3 49.4(5)
C42 C46 Fe4 C43 37.9(2)
C45 C46 Fe4 C43 -80.5(3)
C51 C46 Fe4 C43 160.3(5)
C45 C46 Fe4 C42 -118.4(3)
C51 C46 Fe4 C42 122.4(5)
C42 C46 Fe4 C44 81.7(3)
C45 C46 Fe4 C44 -36.7(2)
C51 C46 Fe4 C44 -155.9(5)
C42 C46 Fe4 C45 118.4(3)
C51 C46 Fe4 C45 -119.2(5)
C42 C46 Fe4 S3 127.9(3)
C45 C46 Fe4 S3 9.5(5)
C51 C46 Fe4 S3 -109.7(5)
C42 C46 Fe4 Fe3 -135.3(2)
C45 C46 Fe4 Fe3 106.3(2)
C51 C46 Fe4 Fe3 -13.0(5)
C45 C44 Fe4 N4 16.1(6)
C43 C44 Fe4 N4 -103.3(5)
C49 C44 Fe4 N4 137.5(5)
C45 C44 Fe4 N3 159.3(3)
C43 C44 Fe4 N3 39.9(5)
C49 C44 Fe4 N3 -79.3(5)
C45 C44 Fe4 C43 119.4(4)
C49 C44 Fe4 C43 -119.2(5)
C45 C44 Fe4 C42 80.7(3)
C43 C44 Fe4 C42 -38.7(2)
C49 C44 Fe4 C42 -157.9(5)
C45 C44 Fe4 C46 37.1(2)
C43 C44 Fe4 C46 -82.3(3)
C49 C44 Fe4 C46 158.5(5)
C43 C44 Fe4 C45 -119.4(4)
C49 C44 Fe4 C45 121.4(5)
C45 C44 Fe4 S3 -126.7(2)
C43 C44 Fe4 S3 113.9(2)
C49 C44 Fe4 S3 -5.3(4)
C45 C44 Fe4 Fe3 -92.6(3)
C43 C44 Fe4 Fe3 148.0(2)
C49 C44 Fe4 Fe3 28.8(5)
C44 C45 Fe4 N4 -173.7(2)
C46 C45 Fe4 N4 -54.1(3)
C50 C45 Fe4 N4 63.8(5)
C44 C45 Fe4 N3 -151.5(4)
C46 C45 Fe4 N3 -31.9(6)
C50 C45 Fe4 N3 86.0(7)
C44 C45 Fe4 C43 -37.6(2)
C46 C45 Fe4 C43 82.0(3)
C50 C45 Fe4 C43 -160.1(5)
C44 C45 Fe4 C42 -81.6(3)
C46 C45 Fe4 C42 38.0(2)
C50 C45 Fe4 C42 155.9(5)
C44 C45 Fe4 C46 -119.6(3)
C50 C45 Fe4 C46 117.9(6)
C46 C45 Fe4 C44 119.6(3)
C50 C45 Fe4 C44 -122.5(6)
C44 C45 Fe4 S3 64.5(2)
C46 C45 Fe4 S3 -175.9(2)
C50 C45 Fe4 S3 -57.9(5)
C44 C45 Fe4 Fe3 130.1(2)
C46 C45 Fe4 Fe3 -110.2(2)
C50 C45 Fe4 Fe3 7.7(6)
C52 S3 Fe4 N4 -120.46(18)
Fe3 S3 Fe4 N4 -12.04(11)
C52 S3 Fe4 N3 -156.33(18)
Fe3 S3 Fe4 N3 -47.91(9)
C52 S3 Fe4 C43 86.94(19)
Fe3 S3 Fe4 C43 -164.64(12)
C52 S3 Fe4 C42 103.9(3)
Fe3 S3 Fe4 C42 -147.7(2)
C52 S3 Fe4 C46 6.1(4)
Fe3 S3 Fe4 C46 114.5(3)
C52 S3 Fe4 C44 47.88(19)
Fe3 S3 Fe4 C44 156.29(12)
C52 S3 Fe4 C45 13.0(2)
Fe3 S3 Fe4 C45 121.38(13)
C52 S3 Fe4 Fe3 -108.41(15)
N3 Fe3 Fe4 N4 58.1(2)
C36 Fe3 Fe4 N4 117.9(3)
C32 Fe3 Fe4 N4 17.8(3)
C33 Fe3 Fe4 N4 -43.0(2)
C35 Fe3 Fe4 N4 -153.1(2)
C34 Fe3 Fe4 N4 -96.6(2)
S3 Fe3 Fe4 N4 163.06(16)
N4 Fe3 Fe4 N3 -58.1(2)
C36 Fe3 Fe4 N3 59.8(3)
C32 Fe3 Fe4 N3 -40.4(3)
C33 Fe3 Fe4 N3 -101.1(2)
C35 Fe3 Fe4 N3 148.8(2)
C34 Fe3 Fe4 N3 -154.8(2)
S3 Fe3 Fe4 N3 104.92(13)
N4 Fe3 Fe4 C43 -116.6(4)
N3 Fe3 Fe4 C43 -58.5(4)
C36 Fe3 Fe4 C43 1.3(5)
C32 Fe3 Fe4 C43 -98.9(4)
C33 Fe3 Fe4 C43 -159.6(4)
C35 Fe3 Fe4 C43 90.3(4)
C34 Fe3 Fe4 C43 146.8(4)
S3 Fe3 Fe4 C43 46.5(3)
N4 Fe3 Fe4 C42 -14.5(3)
N3 Fe3 Fe4 C42 43.6(3)
C36 Fe3 Fe4 C42 103.4(4)
C32 Fe3 Fe4 C42 3.2(3)
C33 Fe3 Fe4 C42 -57.5(3)
C35 Fe3 Fe4 C42 -167.6(3)
C34 Fe3 Fe4 C42 -111.2(3)
S3 Fe3 Fe4 C42 148.5(2)
N4 Fe3 Fe4 C46 44.9(2)
N3 Fe3 Fe4 C46 103.1(2)
C36 Fe3 Fe4 C46 162.9(3)
C32 Fe3 Fe4 C46 62.7(3)
C33 Fe3 Fe4 C46 1.9(2)
C35 Fe3 Fe4 C46 -108.1(3)
C34 Fe3 Fe4 C46 -51.7(2)
S3 Fe3 Fe4 C46 -152.00(17)
N4 Fe3 Fe4 C44 153.7(3)
N3 Fe3 Fe4 C44 -148.1(2)
C36 Fe3 Fe4 C44 -88.3(4)
C32 Fe3 Fe4 C44 171.5(3)
C33 Fe3 Fe4 C44 110.7(3)
C35 Fe3 Fe4 C44 0.6(3)
C34 Fe3 Fe4 C44 57.1(3)
S3 Fe3 Fe4 C44 -43.2(2)
N4 Fe3 Fe4 C45 98.1(2)
N3 Fe3 Fe4 C45 156.2(2)
C36 Fe3 Fe4 C45 -144.0(3)
C32 Fe3 Fe4 C45 115.9(3)
C33 Fe3 Fe4 C45 55.1(2)
C35 Fe3 Fe4 C45 -55.0(3)
C34 Fe3 Fe4 C45 1.5(2)
S3 Fe3 Fe4 C45 -98.83(17)
N4 Fe3 Fe4 S3 -163.06(16)
N3 Fe3 Fe4 S3 -104.92(13)
C36 Fe3 Fe4 S3 -45.1(3)
C32 Fe3 Fe4 S3 -145.3(2)
C33 Fe3 Fe4 S3 153.94(16)
C35 Fe3 Fe4 S3 43.86(19)
C34 Fe3 Fe4 S3 100.30(15)
